data_7214910
loop_
_publ_author_name
'Thu\'ery, Pierre'

_publ_section_title
;
 Supramolecular assemblies built from lanthanide ammoniocarboxylates and
 cucurbit[6]uril
;
_journal_issue 23
_journal_name_full CrystEngComm
_journal_page_first 8128
_journal_paper_doi 10.1039/c2ce25915j
_journal_volume 14
_journal_year 2012
_chemical_absolute_configuration ad
_chemical_formula_sum 'C102 H228 N64 Nd4 O112 S6'
_chemical_formula_weight 4912.80
_space_group_IT_number 1
_symmetry_cell_setting triclinic
_symmetry_space_group_name_Hall 'P 1'
_symmetry_space_group_name_H-M 'P 1'
_atom_sites_solution_hydrogens geom
_atom_sites_solution_primary direct
_atom_sites_solution_secondary difmap
_audit_creation_method SHELXL-97
_cell_angle_alpha 90.052(3)
_cell_angle_beta 90.186(2)
_cell_angle_gamma 116.190(3)
_cell_formula_units_Z 1
_cell_length_a 14.2583(7)
_cell_length_b 15.0998(4)
_cell_length_c 25.1467(12)
_cell_measurement_reflns_used 182415
_cell_measurement_temperature 150(2)
_cell_measurement_theta_max 25.68
_cell_measurement_theta_min 2.91
_cell_volume 4858.2(4)
_computing_cell_refinement 'HKL2000 (Otwinowski & Minor, 1997)'
_computing_data_collection 'COLLECT (Nonius, 1998)'
_computing_data_reduction 'HKL2000 (Otwinowski & Minor, 1997)'
_computing_molecular_graphics 'SHELXTL (Sheldrick, 2008)'
_computing_publication_material 'SHELXTL (Sheldrick, 2008); PLATON (Spek, 2003)'
_computing_structure_refinement 'SHELXL-97 (Sheldrick, 2008)'
_computing_structure_solution 'SHELXS-97 (Sheldrick, 2008)'
_diffrn_ambient_temperature 150(2)
_diffrn_measured_fraction_theta_full 0.998
_diffrn_measured_fraction_theta_max 0.998
_diffrn_measurement_device_type 'Nonius Kappa-CCD area-detector diffractometer'
_diffrn_measurement_method 'one \f and ten \w scans with 2\% steps (741 frames)'
_diffrn_radiation_monochromator graphite
_diffrn_radiation_source 'fine-focus sealed tube'
_diffrn_radiation_type MoK\a
_diffrn_radiation_wavelength 0.71073
_diffrn_reflns_av_R_equivalents 0.0411
_diffrn_reflns_av_sigmaI/netI 0.0607
_diffrn_reflns_limit_h_max 17
_diffrn_reflns_limit_h_min -17
_diffrn_reflns_limit_k_max 18
_diffrn_reflns_limit_k_min -18
_diffrn_reflns_limit_l_max 30
_diffrn_reflns_limit_l_min -30
_diffrn_reflns_number 182415
_diffrn_reflns_theta_full 25.68
_diffrn_reflns_theta_max 25.68
_diffrn_reflns_theta_min 2.91
_diffrn_standards_decay_% 0
_diffrn_standards_interval_time 0
_diffrn_standards_number 0
_exptl_absorpt_coefficient_mu 1.239
_exptl_absorpt_correction_T_max 0.883
_exptl_absorpt_correction_T_min 0.660
_exptl_absorpt_correction_type multi-scan
_exptl_absorpt_process_details 'SCALEPACK (Otwinowski & Minor, 1997)'
_exptl_crystal_colour colourless
_exptl_crystal_density_diffrn 1.679
_exptl_crystal_density_method 'not measured'
_exptl_crystal_description platelet
_exptl_crystal_F_000 2520
_exptl_crystal_size_max 0.17
_exptl_crystal_size_mid 0.17
_exptl_crystal_size_min 0.10
_refine_diff_density_max 2.875
_refine_diff_density_min -1.330
_refine_diff_density_rms 0.124
_refine_ls_abs_structure_details 'Flack H D (1983), Acta Cryst. A39, 876-881'
_refine_ls_abs_structure_Flack 0.005(11)
_refine_ls_extinction_method none
_refine_ls_goodness_of_fit_ref 1.027
_refine_ls_hydrogen_treatment constr
_refine_ls_matrix_type full
_refine_ls_number_parameters 2653
_refine_ls_number_reflns 36063
_refine_ls_number_restraints 116
_refine_ls_restrained_S_all 1.030
_refine_ls_R_factor_all 0.0684
_refine_ls_R_factor_gt 0.0607
_refine_ls_shift/su_max 0.001
_refine_ls_shift/su_mean 0.000
_refine_ls_structure_factor_coef Fsqd
_refine_ls_weighting_details 'calc w=1/[\s^2^(Fo^2^)+(0.1150P)^2^+4.1152P] where P=(Fo^2^+2Fc^2^)/3'
_refine_ls_weighting_scheme calc
_refine_ls_wR_factor_gt 0.1545
_refine_ls_wR_factor_ref 0.1607
_reflns_number_gt 32731
_reflns_number_total 36063
_reflns_threshold_expression >2sigma(I)
_cod_data_source_file c2ce25915j.txt
_cod_data_source_block 5
_cod_database_code 7214910

loop_
_symmetry_equiv_pos_as_xyz
'x, y, z'

loop_
_atom_site_label
_atom_site_type_symbol
_atom_site_fract_x
_atom_site_fract_y
_atom_site_fract_z
_atom_site_U_iso_or_equiv
_atom_site_adp_type
_atom_site_occupancy
_atom_site_symmetry_multiplicity
_atom_site_calc_flag
_atom_site_refinement_flags
Nd1 Nd 0.16724(3) 0.80885(3) 0.25710(2) 0.02422(13) Uani 1 1 d .
Nd2 Nd -0.01345(3) 1.05787(3) 0.30014(2) 0.02459(13) Uani 1 1 d .
Nd3 Nd -0.09188(4) 0.30097(4) -0.21341(2) 0.02721(13) Uani 1 1 d .
Nd4 Nd 0.27452(4) 0.58912(3) -0.22555(2) 0.02646(13) Uani 1 1 d .
S1 S 0.5069(2) 1.1326(2) 0.15999(11) 0.0453(7) Uani 1 1 d .
S2 S -0.4412(3) 0.7123(3) 0.34505(17) 0.0663(9) Uani 1 1 d DU
S3 S 0.0494(5) 0.5362(4) 0.04351(18) 0.0734(14) Uani 1 1 d U
S4 S 0.0995(4) 0.3271(3) -0.48307(16) 0.0605(11) Uani 1 1 d .
S5 S 0.0314(3) 0.0836(2) -0.02999(14) 0.0434(8) Uani 1 1 d .
S6 S 0.1507(2) 0.7970(2) -0.40961(12) 0.0355(6) Uani 1 1 d .
O1 O 0.2290(5) 0.9824(6) 0.2464(3) 0.0299(16) Uani 1 1 d .
O2 O 0.1610(6) 1.0821(7) 0.2761(4) 0.040(2) Uani 1 1 d .
O3 O 0.0099(6) 0.8152(6) 0.2882(4) 0.038(2) Uani 1 1 d .
O4 O -0.0981(5) 0.8783(5) 0.3094(3) 0.0278(16) Uani 1 1 d .
O5 O 0.1929(7) 0.8851(6) 0.3521(4) 0.038(2) Uani 1 1 d .
O6 O 0.1152(7) 0.7268(6) 0.3483(3) 0.0362(19) Uani 1 1 d .
O7 O 0.1282(8) 0.8031(7) 0.4238(4) 0.046(2) Uani 1 1 d .
O8 O -0.0261(6) 0.9784(6) 0.2086(3) 0.0332(18) Uani 1 1 d .
O9 O 0.0346(6) 1.1376(5) 0.2086(4) 0.0348(18) Uani 1 1 d .
O10 O 0.0225(9) 1.0582(7) 0.1347(4) 0.051(3) Uani 1 1 d .
O11 O 0.3489(6) 0.8798(6) 0.2875(4) 0.039(2) Uani 1 1 d .
H11A H 0.3874 0.9162 0.3182 0.047 Uiso 1 1 d R
H11B H 0.3678 0.8422 0.2893 0.047 Uiso 1 1 d R
O12 O 0.0211(6) 0.6494(6) 0.2334(4) 0.0393(19) Uani 1 1 d .
O13 O 0.2194(6) 0.6702(5) 0.2698(3) 0.0324(18) Uani 1 1 d .
O14 O -0.1932(6) 0.9983(6) 0.2646(4) 0.042(2) Uani 1 1 d .
H14A H -0.2062 1.0461 0.2670 0.051 Uiso 1 1 d R
H14B H -0.2231 0.9573 0.2384 0.051 Uiso 1 1 d R
O15 O 0.1147(6) 1.2175(6) 0.3368(4) 0.043(2) Uani 1 1 d .
H15A H 0.1619 1.2148 0.3599 0.051 Uiso 1 1 d R
H15B H 0.1580 1.2807 0.3249 0.051 Uiso 1 1 d R
O16 O -0.0653(5) 1.1963(6) 0.2885(3) 0.0293(17) Uani 1 1 d .
O17 O -0.0616(7) 0.4602(6) -0.1717(4) 0.040(2) Uani 1 1 d .
O18 O 0.1121(7) 0.5308(6) -0.1800(3) 0.0390(19) Uani 1 1 d .
O19 O 0.0709(6) 0.3404(6) -0.2556(3) 0.0341(18) Uani 1 1 d .
O20 O 0.2383(6) 0.4289(5) -0.2709(3) 0.0272(17) Uani 1 1 d .
O21 O -0.1259(11) 0.1366(7) -0.1936(4) 0.073(4) Uani 1 1 d .
O22 O -0.0855(11) 0.0427(10) -0.2429(6) 0.093(4) Uani 1 1 d .
O23 O 0.3795(6) 0.7677(5) -0.2480(3) 0.0354(16) Uani 1 1 d .
O24 O 0.2179(6) 0.7384(5) -0.2271(3) 0.0384(17) Uani 1 1 d .
O25 O -0.0713(6) 0.4214(6) -0.2882(3) 0.0337(18) Uani 1 1 d .
H25A H -0.0974 0.3986 -0.3221 0.040 Uiso 1 1 d R
H25B H -0.1167 0.4377 -0.2822 0.040 Uiso 1 1 d R
O26 O 0.0447(6) 0.3192(6) -0.1475(3) 0.0354(18) Uani 1 1 d .
H26A H 0.1137 0.3785 -0.1472 0.043 Uiso 1 1 d R
H26B H 0.0190 0.3181 -0.1147 0.043 Uiso 1 1 d R
O27 O -0.1823(7) 0.2583(6) -0.1271(4) 0.045(2) Uani 1 1 d .
H27A H -0.2031 0.3011 -0.1076 0.054 Uiso 1 1 d R
H27B H -0.2411 0.1923 -0.1180 0.054 Uiso 1 1 d R
O28 O -0.2685(8) 0.2868(10) -0.2282(5) 0.072(3) Uani 1 1 d .
H28A H -0.3209 0.2808 -0.2061 0.086 Uiso 1 1 d R
H28B H -0.2933 0.2882 -0.2642 0.086 Uiso 1 1 d R
O29 O -0.1461(7) 0.2078(5) -0.2981(3) 0.0336(19) Uani 1 1 d .
H29A H -0.1468 0.2248 -0.3345 0.040 Uiso 1 1 d R
H29B H -0.2080 0.1602 -0.2911 0.040 Uiso 1 1 d R
O30 O 0.4557(6) 0.6109(7) -0.2072(4) 0.043(2) Uani 1 1 d .
O31 O 0.3352(7) 0.6815(7) -0.1418(3) 0.041(2) Uani 1 1 d .
O32 O 0.1382(6) 0.5626(6) -0.2929(3) 0.038(2) Uani 1 1 d .
H32A H 0.0785 0.5073 -0.2928 0.046 Uiso 1 1 d R
H32B H 0.1658 0.5417 -0.3200 0.046 Uiso 1 1 d R
O33 O 0.3653(6) 0.6193(6) -0.3122(4) 0.0362(19) Uani 1 1 d .
O34 O 0.2610(6) 0.4630(6) -0.1549(3) 0.0367(19) Uani 1 1 d .
O35 O 0.2752(5) 0.8123(6) 0.1807(3) 0.0279(16) Uani 1 1 d .
O36 O 0.2664(6) 0.7681(7) -0.0600(4) 0.041(2) Uani 1 1 d .
O37 O 0.0731(6) 0.8254(5) 0.1764(3) 0.0317(18) Uani 1 1 d .
O38 O 0.0372(7) 0.8046(6) -0.0652(4) 0.041(2) Uani 1 1 d .
O39 O -0.1674(6) 0.6110(6) 0.1876(3) 0.0339(18) Uani 1 1 d .
O40 O -0.2122(7) 0.5859(7) -0.0552(4) 0.043(2) Uani 1 1 d .
O41 O -0.1979(6) 0.3688(6) 0.1967(3) 0.0350(18) Uani 1 1 d .
O42 O -0.2084(6) 0.3631(6) -0.0470(3) 0.0347(19) Uani 1 1 d .
O43 O 0.0211(6) 0.3370(6) 0.2016(3) 0.0351(18) Uani 1 1 d .
O44 O 0.0260(6) 0.3350(6) -0.0437(3) 0.0346(18) Uani 1 1 d .
O45 O 0.2490(7) 0.5664(6) 0.1876(3) 0.0369(19) Uani 1 1 d .
O46 O 0.2700(6) 0.5361(6) -0.0533(3) 0.0329(18) Uani 1 1 d .
O47 O 0.0776(5) 1.0333(6) 0.3790(3) 0.0290(16) Uani 1 1 d .
O48 O 0.1134(6) 1.0592(6) 0.6191(3) 0.0324(18) Uani 1 1 d .
O49 O -0.1263(6) 1.0472(5) 0.3778(3) 0.0297(17) Uani 1 1 d .
O50 O -0.1106(6) 1.0864(7) 0.6169(3) 0.0352(19) Uani 1 1 d .
O51 O -0.0908(6) 1.2938(6) 0.3743(3) 0.0336(18) Uani 1 1 d .
O52 O -0.1177(6) 1.3234(5) 0.6143(3) 0.0304(17) Uani 1 1 d .
O53 O 0.1286(6) 1.5297(6) 0.3581(3) 0.0364(19) Uani 1 1 d .
O54 O 0.1239(6) 1.5271(5) 0.6026(3) 0.0340(18) Uani 1 1 d .
O55 O 0.3378(7) 1.4939(6) 0.3637(4) 0.042(2) Uani 1 1 d .
O56 O 0.3655(6) 1.5034(6) 0.6041(3) 0.0328(18) Uani 1 1 d .
O57 O 0.3188(6) 1.2564(6) 0.3696(4) 0.0354(19) Uani 1 1 d .
O58 O 0.3685(6) 1.2806(6) 0.6119(3) 0.0337(19) Uani 1 1 d .
O59 O 0.5352(11) 0.5853(12) 0.8946(5) 0.089(4) Uani 1 1 d U
O60 O 0.4844(7) 0.4905(7) 0.9654(5) 0.061(3) Uani 1 1 d .
O61 O 0.5835(7) 0.6419(6) 0.9731(4) 0.050(2) Uani 1 1 d .
O62 O 0.4258(10) 0.3050(10) 0.0750(7) 0.088(4) Uani 1 1 d U
O63 O 0.3236(13) 0.1707(9) 0.0410(5) 0.099(5) Uani 1 1 d .
O64 O 0.2808(9) 0.1937(9) 0.1132(8) 0.085(5) Uani 1 1 d .
O65 O 0.4513(15) 0.8905(12) 0.4628(7) 0.107(5) Uani 1 1 d U
O66 O 0.3829(12) 0.8939(10) 0.5345(6) 0.088(5) Uani 1 1 d .
O67 O 0.5040(7) 1.0263(6) 0.5017(5) 0.053(3) Uani 1 1 d .
O68 O 0.7081(13) 0.9841(8) 0.0956(6) 0.084(4) Uani 1 1 d .
O69 O 0.7720(12) 0.9701(8) 0.0187(6) 0.087(5) Uani 1 1 d .
O70 O 0.6542(7) 0.8423(7) 0.0573(5) 0.054(3) Uani 1 1 d .
O71 O 0.5067(6) 0.8089(5) -0.3469(3) 0.0392(17) Uani 1 1 d .
O72 O 0.5603(8) 0.7666(8) -0.4185(4) 0.062(3) Uani 1 1 d .
O73 O 0.6167(9) 0.9187(8) -0.3970(4) 0.079(4) Uani 1 1 d .
O74 O 0.6598(8) 0.2437(8) 0.3335(4) 0.050(2) Uani 1 1 d .
O75 O 0.6601(7) 0.3504(7) 0.3943(5) 0.052(3) Uani 1 1 d .
O76 O 0.5539(7) 0.1934(7) 0.4011(4) 0.048(2) Uani 1 1 d .
O77 O 0.7591(10) 0.6842(9) 0.5005(6) 0.084(4) Uani 1 1 d .
O78 O 0.8818(9) 0.6771(8) 0.4459(6) 0.064(3) Uani 1 1 d .
O79 O 0.7349(8) 0.5499(7) 0.4626(6) 0.067(3) Uani 1 1 d U
O80 O 0.4858(12) 0.6225(13) 0.2200(6) 0.096(5) Uani 1 1 d .
O81 O 0.5982(7) 0.6729(6) 0.1554(4) 0.042(2) Uani 1 1 d .
O82 O 0.4992(8) 0.5195(7) 0.1693(4) 0.048(2) Uani 1 1 d .
O83 O 0.3288(14) 1.4367(13) 0.2637(6) 0.050(4) Uani 0.50 1 d P
O84 O 0.6750(9) 0.6900(9) 0.6413(6) 0.081(3) Uani 1 1 d .
O85 O -0.2545(7) 0.4499(6) 0.2902(4) 0.053(2) Uani 1 1 d .
O86 O 0.0143(7) 0.7104(7) -0.2253(4) 0.047(2) Uani 1 1 d .
O87 O 0.1410(8) 0.1947(7) -0.2019(4) 0.055(2) Uani 1 1 d .
O88 O -0.3948(9) -0.1294(8) -0.2312(5) 0.081(4) Uani 1 1 d .
O89 O -0.2402(14) -0.2874(10) -0.1417(5) 0.040(4) Uani 0.50 1 d P
O90 O -0.0332(11) -0.1340(10) -0.2500(6) 0.092(4) Uani 1 1 d .
O91 O -0.1984(12) -0.1295(10) -0.3134(5) 0.036(3) Uani 0.50 1 d P
O92 O 0.4795(8) 1.0579(9) -0.3764(5) 0.061(3) Uani 1 1 d .
O93 O 0.532(2) 1.077(2) -0.2047(11) 0.095(7) Uani 0.50 1 d PU
O94 O 0.4744(8) 0.9986(7) 0.3670(4) 0.057(3) Uani 1 1 d .
O95 O 0.5028(9) 0.8325(11) 0.2579(5) 0.070(3) Uani 1 1 d .
O96 O -0.0187(7) 0.4696(6) 0.2679(4) 0.048(2) Uani 1 1 d .
O97 O -0.3355(7) 1.0677(8) 0.2963(4) 0.049(2) Uani 1 1 d .
O98 O -0.3286(6) 0.8671(7) 0.1895(4) 0.044(2) Uani 1 1 d .
O99 O 0.1826(12) 1.3849(11) 0.2857(7) 0.036(3) Uani 0.50 1 d PU
O100 O -0.1360(6) 0.5623(6) -0.2855(4) 0.0442(19) Uani 1 1 d .
O101 O -0.3264(8) 0.3803(9) -0.1457(5) 0.073(3) Uani 1 1 d .
O102 O -0.3595(12) 0.3149(11) -0.3621(8) 0.037(4) Uani 0.50 1 d PU
O103 O -0.356(3) 0.367(3) -0.3418(14) 0.108(9) Uani 0.50 1 d PU
O104 O -0.3706(10) 0.3128(12) -0.4096(6) 0.031(3) Uani 0.50 1 d P
O105 O 0.5834(8) 0.5715(8) -0.2712(5) 0.068(3) Uani 1 1 d .
O106 O 0.5132(9) 0.8526(8) -0.1323(5) 0.075(3) Uani 1 1 d .
O107 O 0.3445(8) 0.3358(7) -0.1867(4) 0.060(2) Uani 1 1 d .
O108 O 0.5283(8) 1.4130(8) 0.2713(5) 0.070(3) Uani 1 1 d .
O109 O -0.3136(9) 0.0283(8) -0.3039(4) 0.081(4) Uani 1 1 d .
O110 O 0.1464(14) 0.0241(11) 0.7726(8) 0.050(4) Uani 0.50 1 d PU
O111 O 0.1916(17) 0.9236(15) 0.8488(7) 0.064(5) Uani 0.50 1 d P
O112 O 0.7283(8) 0.5518(7) 0.7947(6) 0.078(3) Uani 1 1 d .
O113 O 0.5984(14) 0.0679(13) 0.9462(9) 0.049(4) Uani 0.50 1 d PU
O114 O 0.4165(7) 0.3974(7) 0.7053(3) 0.048(2) Uani 1 1 d .
O115 O 0.6642(8) 0.8364(9) 0.9277(5) 0.071(3) Uani 1 1 d .
O116 O 0.7757(7) 0.5694(7) 0.6189(4) 0.055(2) Uani 1 1 d .
O117 O 0.4759(9) 0.3379(9) 0.8927(5) 0.071(3) Uani 1 1 d .
O118 O 0.4412(14) 0.1829(12) 0.9583(6) 0.041(4) Uani 0.50 1 d P
N1 N 0.3289(11) 1.2485(8) 0.2569(5) 0.059(3) Uani 1 1 d .
N2 N -0.1208(9) 0.6372(8) 0.3275(6) 0.062(4) Uani 1 1 d .
N3 N 0.1427(7) 0.8052(7) 0.3763(4) 0.033(2) Uani 1 1 d .
N4 N 0.0100(7) 1.0583(7) 0.1826(4) 0.029(2) Uani 1 1 d .
N5 N -0.0451(8) 0.6275(8) -0.1217(4) 0.043(2) Uani 1 1 d .
H5A H -0.0222 0.6873 -0.0986 0.052 Uiso 1 1 d R
H5B H -0.1012 0.5842 -0.1092 0.052 Uiso 1 1 d R
H5C H -0.0285 0.6444 -0.1517 0.052 Uiso 1 1 d R
N6 N 0.0618(7) 0.1838(6) -0.3119(3) 0.0306(18) Uani 1 1 d .
H6A H -0.0064 0.1771 -0.3072 0.037 Uiso 1 1 d R
H6B H 0.0603 0.1429 -0.3386 0.037 Uiso 1 1 d R
H6C H 0.0763 0.1538 -0.2858 0.037 Uiso 1 1 d R
N7 N -0.2013(9) -0.1174(8) -0.1893(5) 0.054(3) Uani 1 1 d .
N8 N 0.4331(8) 0.9435(8) -0.2881(5) 0.057(3) Uani 1 1 d .
N9 N 0.3730(7) 0.7979(6) 0.1089(4) 0.0251(18) Uani 1 1 d .
N10 N 0.3094(7) 0.9104(6) 0.1053(4) 0.0236(18) Uani 1 1 d .
N11 N 0.2889(7) 0.8772(7) 0.0102(4) 0.031(2) Uani 1 1 d .
N12 N 0.3765(7) 0.7876(7) 0.0123(4) 0.030(2) Uani 1 1 d .
N13 N 0.1452(7) 0.9185(6) 0.1028(4) 0.0268(19) Uani 1 1 d .
N14 N -0.0258(6) 0.8365(6) 0.1072(4) 0.026(2) Uani 1 1 d .
N15 N -0.0420(7) 0.8298(6) 0.0099(4) 0.028(2) Uani 1 1 d .
N16 N 0.1310(7) 0.9029(7) 0.0053(4) 0.029(2) Uani 1 1 d .
N17 N -0.1911(7) 0.6920(7) 0.1155(4) 0.029(2) Uani 1 1 d .
N18 N -0.2862(7) 0.5290(6) 0.1199(4) 0.029(2) Uani 1 1 d .
N19 N -0.3001(6) 0.5206(6) 0.0241(4) 0.0251(19) Uani 1 1 d .
N20 N -0.2022(7) 0.6817(7) 0.0183(4) 0.028(2) Uani 1 1 d .
N21 N -0.2967(7) 0.3668(7) 0.1236(4) 0.031(2) Uani 1 1 d .
N22 N -0.2232(7) 0.2640(7) 0.1255(4) 0.032(2) Uani 1 1 d .
N23 N -0.2196(7) 0.2706(7) 0.0289(4) 0.032(2) Uani 1 1 d .
N24 N -0.3091(7) 0.3588(6) 0.0265(4) 0.028(2) Uani 1 1 d .
N25 N -0.0639(7) 0.2426(7) 0.1269(4) 0.031(2) Uani 1 1 d .
N26 N 0.1083(7) 0.3201(6) 0.1267(4) 0.029(2) Uani 1 1 d .
N27 N 0.1115(7) 0.3156(7) 0.0308(4) 0.030(2) Uani 1 1 d .
N28 N -0.0613(7) 0.2492(6) 0.0305(4) 0.028(2) Uani 1 1 d .
N29 N 0.2692(7) 0.4704(7) 0.1208(4) 0.029(2) Uani 1 1 d .
N30 N 0.3588(6) 0.6338(6) 0.1169(4) 0.0240(18) Uani 1 1 d .
N31 N 0.3660(6) 0.6232(6) 0.0196(4) 0.026(2) Uani 1 1 d .
N32 N 0.2786(8) 0.4595(7) 0.0245(4) 0.032(2) Uani 1 1 d .
N33 N 0.1798(7) 1.0261(7) 0.4483(4) 0.028(2) Uani 1 1 d .
N34 N 0.0102(7) 0.9382(7) 0.4534(4) 0.0283(19) Uani 1 1 d .
N35 N 0.0221(7) 0.9551(7) 0.5496(4) 0.032(2) Uani 1 1 d .
N36 N 0.1944(7) 1.0361(7) 0.5451(4) 0.0261(19) Uani 1 1 d .
N37 N -0.1526(7) 0.9526(7) 0.4537(4) 0.032(2) Uani 1 1 d .
N38 N -0.2215(7) 1.0569(7) 0.4474(4) 0.026(2) Uani 1 1 d .
N39 N -0.2140(7) 1.0758(6) 0.5441(4) 0.0246(19) Uani 1 1 d .
N40 N -0.1404(7) 0.9715(7) 0.5494(4) 0.030(2) Uani 1 1 d .
N41 N -0.2057(7) 1.2244(6) 0.4444(4) 0.028(2) Uani 1 1 d .
N42 N -0.1153(6) 1.3876(6) 0.4404(4) 0.0251(19) Uani 1 1 d .
N43 N -0.1279(7) 1.4002(7) 0.5365(4) 0.025(2) Uani 1 1 d .
N44 N -0.2101(7) 1.2365(7) 0.5401(4) 0.029(2) Uani 1 1 d .
N45 N 0.0391(7) 1.5415(6) 0.4318(4) 0.0269(19) Uani 1 1 d .
N46 N 0.2118(7) 1.6218(7) 0.4302(4) 0.032(2) Uani 1 1 d .
N47 N 0.2108(7) 1.6115(7) 0.5285(4) 0.031(2) Uani 1 1 d .
N48 N 0.0379(8) 1.5475(7) 0.5302(4) 0.028(2) Uani 1 1 d .
N49 N 0.3717(7) 1.6017(7) 0.4344(4) 0.032(2) Uani 1 1 d .
N50 N 0.4450(6) 1.4997(6) 0.4348(4) 0.028(2) Uani 1 1 d .
N51 N 0.4653(7) 1.5141(7) 0.5319(4) 0.033(2) Uani 1 1 d .
N52 N 0.3724(7) 1.5982(7) 0.5312(4) 0.029(2) Uani 1 1 d .
N53 N 0.4369(7) 1.3346(6) 0.4370(4) 0.030(2) Uani 1 1 d .
N54 N 0.3420(7) 1.1743(7) 0.4424(4) 0.031(2) Uani 1 1 d .
N55 N 0.3578(7) 1.1828(7) 0.5397(4) 0.031(2) Uani 1 1 d .
N56 N 0.4515(7) 1.3460(7) 0.5339(4) 0.036(2) Uani 1 1 d .
N57 N 0.5333(8) 0.5708(8) 0.9441(5) 0.044(3) Uani 1 1 d .
N58 N 0.3466(9) 0.2274(8) 0.0843(5) 0.046(3) Uani 1 1 d .
N59 N 0.4434(7) 0.9389(8) 0.4990(5) 0.040(3) Uani 1 1 d .
N60 N 0.7107(9) 0.9329(7) 0.0570(5) 0.045(3) Uani 1 1 d .
N61 N 0.5598(8) 0.8319(8) -0.3884(5) 0.045(3) Uani 1 1 d .
N62 N 0.6234(7) 0.2618(8) 0.3742(4) 0.036(2) Uani 1 1 d .
N63 N 0.7908(9) 0.6342(9) 0.4742(9) 0.084(6) Uani 1 1 d .
N64 N 0.5460(13) 0.6015(10) 0.1800(5) 0.075(5) Uani 1 1 d .
C1 C 0.2287(8) 1.0618(8) 0.2555(4) 0.028(2) Uani 1 1 d .
C2 C 0.3293(9) 1.1517(7) 0.2382(4) 0.033(2) Uani 1 1 d .
H2 H 0.3324 1.1523 0.1992 0.039 Uiso 1 1 calc R
C3 C 0.4305(8) 1.1532(9) 0.2600(5) 0.041(3) Uani 1 1 d .
H3A H 0.4485 1.1893 0.2934 0.049 Uiso 1 1 calc R
H3B H 0.4193 1.0861 0.2671 0.049 Uiso 1 1 calc R
C4 C 0.5192(9) 1.2005(10) 0.2218(5) 0.050(3) Uani 1 1 d .
H4A H 0.5832 1.2092 0.2395 0.059 Uiso 1 1 calc R
H4B H 0.5259 1.2655 0.2130 0.059 Uiso 1 1 calc R
C5 C 0.5342(10) 1.0320(10) 0.1811(5) 0.051(3) Uani 1 1 d .
H5D H 0.5961 1.0573 0.2029 0.077 Uiso 1 1 calc R
H5E H 0.5449 0.9996 0.1505 0.077 Uiso 1 1 calc R
H5F H 0.4763 0.9857 0.2012 0.077 Uiso 1 1 calc R
C6 C -0.0787(8) 0.8069(7) 0.3005(4) 0.026(2) Uani 1 1 d .
C7 C -0.1674(8) 0.7038(7) 0.3055(5) 0.030(2) Uani 1 1 d .
H7 H -0.1950 0.6802 0.2698 0.036 Uiso 1 1 calc R
C8 C -0.2577(8) 0.6908(8) 0.3409(4) 0.040(2) Uani 1 1 d DU
H8A H -0.2324 0.7306 0.3728 0.048 Uiso 1 1 calc R
H8B H -0.2961 0.6222 0.3512 0.048 Uiso 1 1 calc R
C9 C -0.3276(7) 0.7236(10) 0.3092(4) 0.068(3) Uani 1 1 d DU
H9A H -0.3500 0.6843 0.2770 0.081 Uiso 1 1 calc R
H9B H -0.2873 0.7919 0.2989 0.081 Uiso 1 1 calc R
C10 C -0.3885(9) 0.8192(9) 0.3902(6) 0.084(4) Uani 1 1 d DU
H10A H -0.3390 0.8743 0.3712 0.126 Uiso 1 1 d R
H10B H -0.3572 0.8006 0.4187 0.126 Uiso 1 1 d R
H10C H -0.4466 0.8292 0.4015 0.126 Uiso 1 1 d R
C11 C 0.0285(9) 0.5241(8) -0.1608(5) 0.032(3) Uani 1 1 d .
C12 C 0.0381(8) 0.5972(8) -0.1159(5) 0.029(2) Uani 1 1 d .
H12 H 0.1058 0.6554 -0.1188 0.035 Uiso 1 1 calc R
C13 C 0.0349(10) 0.5447(9) -0.0641(5) 0.034(3) Uani 1 1 d .
H13C H 0.0937 0.5287 -0.0633 0.041 Uiso 1 1 calc R
H13D H -0.0284 0.4829 -0.0637 0.041 Uiso 1 1 calc R
C14 C 0.0378(10) 0.6020(9) -0.0136(6) 0.039(3) Uani 1 1 d .
H14C H -0.0256 0.6104 -0.0111 0.046 Uiso 1 1 calc R
H14D H 0.0968 0.6669 -0.0149 0.046 Uiso 1 1 calc R
C15 C 0.0556(17) 0.6192(16) 0.0955(8) 0.079(6) Uani 1 1 d .
H15C H 0.0949 0.6120 0.1249 0.118 Uiso 1 1 calc R
H15D H -0.0138 0.6044 0.1070 0.118 Uiso 1 1 calc R
H15E H 0.0892 0.6857 0.0826 0.118 Uiso 1 1 calc R
C16 C 0.1550(8) 0.3568(8) -0.2788(4) 0.026(2) Uani 1 1 d .
C17 C 0.1475(8) 0.2855(8) -0.3240(4) 0.028(2) Uani 1 1 d .
H17 H 0.2141 0.2816 -0.3265 0.033 Uiso 1 1 calc R
C18 C 0.1274(9) 0.3264(8) -0.3767(5) 0.029(3) Uani 1 1 d .
H18A H 0.0613 0.3300 -0.3740 0.035 Uiso 1 1 calc R
H18B H 0.1817 0.3931 -0.3812 0.035 Uiso 1 1 calc R
C19 C 0.1243(9) 0.2675(9) -0.4257(5) 0.030(2) Uani 1 1 d .
H19A H 0.0694 0.2007 -0.4224 0.035 Uiso 1 1 calc R
H19B H 0.1904 0.2645 -0.4298 0.035 Uiso 1 1 calc R
C20 C 0.0826(16) 0.2364(16) -0.5308(6) 0.071(5) Uani 1 1 d .
H20A H 0.1483 0.2351 -0.5372 0.106 Uiso 1 1 calc R
H20B H 0.0571 0.2513 -0.5633 0.106 Uiso 1 1 calc R
H20C H 0.0331 0.1731 -0.5180 0.106 Uiso 1 1 calc R
C21 C -0.1273(11) 0.0618(9) -0.2009(5) 0.047(3) Uani 1 1 d .
C22 C -0.1704(10) -0.0211(9) -0.1597(6) 0.044(3) Uani 1 1 d .
H22 H -0.2314 -0.0208 -0.1420 0.053 Uiso 1 1 calc R
C23 C -0.0868(9) -0.0102(9) -0.1189(5) 0.037(3) Uani 1 1 d .
H23A H -0.1099 -0.0710 -0.0989 0.045 Uiso 1 1 calc R
H23B H -0.0233 -0.0001 -0.1375 0.045 Uiso 1 1 calc R
C24 C -0.0626(10) 0.0736(9) -0.0810(6) 0.039(3) Uani 1 1 d .
H24A H -0.1269 0.0653 -0.0640 0.047 Uiso 1 1 calc R
H24B H -0.0359 0.1347 -0.1009 0.047 Uiso 1 1 calc R
C25 C 0.1477(13) 0.1279(14) -0.0673(7) 0.065(4) Uani 1 1 d .
H25C H 0.1419 0.0801 -0.0939 0.098 Uiso 1 1 calc R
H25D H 0.2055 0.1389 -0.0442 0.098 Uiso 1 1 calc R
H25E H 0.1591 0.1887 -0.0842 0.098 Uiso 1 1 calc R
C26 C 0.3083(11) 0.7913(8) -0.2453(6) 0.048(3) Uani 1 1 d .
C27 C 0.3242(10) 0.8938(8) -0.2697(5) 0.039(3) Uani 1 1 d .
H27 H 0.3153 0.9337 -0.2411 0.047 Uiso 1 1 calc R
C28 C 0.2454(11) 0.8813(9) -0.3132(6) 0.043(3) Uani 1 1 d .
H28C H 0.2624 0.9451 -0.3291 0.051 Uiso 1 1 calc R
H28D H 0.1764 0.8574 -0.2976 0.051 Uiso 1 1 calc R
C29 C 0.2433(11) 0.8091(9) -0.3568(5) 0.038(3) Uani 1 1 d .
H29C H 0.2245 0.7449 -0.3411 0.046 Uiso 1 1 calc R
H29D H 0.3126 0.8322 -0.3719 0.046 Uiso 1 1 calc R
C30 C 0.0282(10) 0.7358(11) -0.3738(6) 0.049(3) Uani 1 1 d .
H30C H 0.0269 0.6798 -0.3551 0.074 Uiso 1 1 calc R
H30D H -0.0291 0.7142 -0.3985 0.074 Uiso 1 1 calc R
H30E H 0.0222 0.7811 -0.3487 0.074 Uiso 1 1 calc R
C31 C 0.3152(8) 0.8384(7) 0.1351(4) 0.025(2) Uani 1 1 d .
C32 C 0.4121(8) 0.8477(8) 0.0602(5) 0.027(2) Uani 1 1 d .
H32 H 0.4885 0.8837 0.0611 0.033 Uiso 1 1 calc R
C33 C 0.3608(8) 0.9211(8) 0.0532(4) 0.028(2) Uani 1 1 d .
H33 H 0.4121 0.9890 0.0458 0.033 Uiso 1 1 calc R
C34 C 0.3060(8) 0.8041(8) -0.0168(5) 0.029(2) Uani 1 1 d .
C35 C 0.2525(8) 0.9650(8) 0.1205(5) 0.031(2) Uani 1 1 d .
H35A H 0.2868 1.0308 0.1056 0.037 Uiso 1 1 calc R
H35B H 0.2542 0.9713 0.1589 0.037 Uiso 1 1 calc R
C36 C 0.2348(9) 0.9295(10) -0.0159(5) 0.036(3) Uani 1 1 d .
H36A H 0.2768 1.0001 -0.0117 0.043 Uiso 1 1 calc R
H36B H 0.2289 0.9149 -0.0537 0.043 Uiso 1 1 calc R
C37 C 0.0650(8) 0.8574(7) 0.1326(4) 0.024(2) Uani 1 1 d .
C38 C 0.1110(7) 0.9447(8) 0.0533(4) 0.025(2) Uani 1 1 d .
H38 H 0.1367 1.0163 0.0501 0.030 Uiso 1 1 calc R
C39 C -0.0087(7) 0.8922(8) 0.0571(4) 0.025(2) Uani 1 1 d .
H39 H -0.0389 0.9392 0.0583 0.030 Uiso 1 1 calc R
C40 C 0.0418(10) 0.8415(8) -0.0198(5) 0.036(3) Uani 1 1 d .
C41 C -0.1259(7) 0.7899(7) 0.1336(4) 0.022(2) Uani 1 1 d .
H41A H -0.1140 0.7879 0.1715 0.027 Uiso 1 1 calc R
H41B H -0.1625 0.8302 0.1284 0.027 Uiso 1 1 calc R
C42 C -0.1468(9) 0.7783(8) -0.0072(5) 0.032(3) Uani 1 1 d .
H42A H -0.1481 0.7691 -0.0454 0.039 Uiso 1 1 calc R
H42B H -0.1832 0.8179 0.0005 0.039 Uiso 1 1 calc R
C43 C -0.2107(7) 0.6102(8) 0.1453(5) 0.027(2) Uani 1 1 d .
C44 C -0.2567(9) 0.6703(8) 0.0678(4) 0.031(3) Uani 1 1 d .
H44 H -0.2995 0.7063 0.0677 0.037 Uiso 1 1 calc R
C45 C -0.3253(7) 0.5564(7) 0.0735(4) 0.023(2) Uani 1 1 d .
H45 H -0.4000 0.5390 0.0763 0.028 Uiso 1 1 calc R
C46 C -0.2370(8) 0.5969(8) -0.0087(4) 0.026(2) Uani 1 1 d .
C47 C -0.3346(8) 0.4345(8) 0.1440(5) 0.029(2) Uani 1 1 d .
H47A H -0.4095 0.4067 0.1382 0.035 Uiso 1 1 calc R
H47B H -0.3221 0.4418 0.1821 0.035 Uiso 1 1 calc R
C48 C -0.3539(8) 0.4199(8) 0.0059(5) 0.029(2) Uani 1 1 d .
H48A H -0.4265 0.3930 0.0167 0.035 Uiso 1 1 calc R
H48B H -0.3521 0.4187 -0.0326 0.035 Uiso 1 1 calc R
C49 C -0.2332(8) 0.3383(7) 0.1531(5) 0.030(3) Uani 1 1 d .
C50 C -0.3391(8) 0.3064(8) 0.0770(5) 0.028(2) Uani 1 1 d .
H50 H -0.4150 0.2675 0.0795 0.034 Uiso 1 1 calc R
C51 C -0.2815(8) 0.2385(8) 0.0763(5) 0.033(3) Uani 1 1 d .
H51 H -0.3308 0.1683 0.0747 0.039 Uiso 1 1 calc R
C52 C -0.2404(8) 0.3343(7) -0.0018(4) 0.026(2) Uani 1 1 d .
C53 C -0.1701(8) 0.2098(8) 0.1463(5) 0.032(2) Uani 1 1 d .
H53A H -0.2103 0.1406 0.1373 0.039 Uiso 1 1 calc R
H53B H -0.1678 0.2152 0.1848 0.039 Uiso 1 1 calc R
C54 C -0.1650(8) 0.2136(8) 0.0082(5) 0.034(3) Uani 1 1 d .
H54A H -0.2051 0.1445 0.0170 0.041 Uiso 1 1 calc R
H54B H -0.1605 0.2192 -0.0302 0.041 Uiso 1 1 calc R
C55 C 0.0225(9) 0.3044(8) 0.1559(5) 0.029(2) Uani 1 1 d .
C56 C -0.0368(8) 0.2098(8) 0.0789(5) 0.026(2) Uani 1 1 d .
H56 H -0.0646 0.1378 0.0777 0.032 Uiso 1 1 calc R
C57 C 0.0847(8) 0.2616(7) 0.0798(4) 0.025(2) Uani 1 1 d .
H57 H 0.1134 0.2135 0.0814 0.030 Uiso 1 1 calc R
C58 C 0.0274(8) 0.3039(7) 0.0020(5) 0.028(2) Uani 1 1 d .
C59 C 0.2128(8) 0.3781(7) 0.1478(4) 0.028(2) Uani 1 1 d .
H59A H 0.2078 0.3911 0.1852 0.034 Uiso 1 1 calc R
H59B H 0.2521 0.3396 0.1451 0.034 Uiso 1 1 calc R
C60 C 0.2168(9) 0.3607(9) 0.0069(5) 0.035(3) Uani 1 1 d .
H60A H 0.2526 0.3210 0.0158 0.042 Uiso 1 1 calc R
H60B H 0.2099 0.3604 -0.0315 0.042 Uiso 1 1 calc R
C61 C 0.2879(8) 0.5592(7) 0.1458(5) 0.026(2) Uani 1 1 d .
C62 C 0.3341(8) 0.4853(8) 0.0738(4) 0.026(2) Uani 1 1 d .
H62 H 0.3806 0.4535 0.0777 0.031 Uiso 1 1 calc R
C63 C 0.3963(8) 0.5984(8) 0.0711(4) 0.027(2) Uani 1 1 d .
H63 H 0.4718 0.6194 0.0731 0.032 Uiso 1 1 calc R
C64 C 0.3001(8) 0.5381(8) -0.0067(5) 0.030(2) Uani 1 1 d .
C65 C 0.4116(8) 0.7347(8) 0.1343(5) 0.028(2) Uani 1 1 d .
H65A H 0.4856 0.7597 0.1269 0.034 Uiso 1 1 calc R
H65B H 0.4035 0.7372 0.1724 0.034 Uiso 1 1 calc R
C66 C 0.4163(8) 0.7166(8) -0.0036(5) 0.028(2) Uani 1 1 d .
H66A H 0.4101 0.7088 -0.0420 0.034 Uiso 1 1 calc R
H66B H 0.4900 0.7444 0.0052 0.034 Uiso 1 1 calc R
C67 C 0.0872(8) 1.0010(7) 0.4226(4) 0.026(2) Uani 1 1 d .
C68 C 0.1669(8) 0.9742(7) 0.4985(5) 0.028(2) Uani 1 1 d .
H68 H 0.2009 0.9303 0.4982 0.034 Uiso 1 1 calc R
C69 C 0.0443(9) 0.9151(8) 0.5025(5) 0.030(2) Uani 1 1 d .
H69 H 0.0222 0.8440 0.5058 0.036 Uiso 1 1 calc R
C70 C 0.1111(9) 1.0221(8) 0.5761(5) 0.029(2) Uani 1 1 d .
C71 C -0.0981(7) 0.8958(7) 0.4373(4) 0.021(2) Uani 1 1 d .
H71A H -0.1337 0.8300 0.4520 0.025 Uiso 1 1 calc R
H71B H -0.1018 0.8897 0.3988 0.025 Uiso 1 1 calc R
C72 C -0.0831(9) 0.9238(9) 0.5721(5) 0.033(2) Uani 1 1 d .
H72A H -0.1228 0.8531 0.5671 0.039 Uiso 1 1 calc R
H72B H -0.0765 0.9366 0.6101 0.039 Uiso 1 1 calc R
C73 C -0.1616(8) 1.0234(8) 0.4219(4) 0.028(2) Uani 1 1 d .
C74 C -0.2071(7) 0.9397(7) 0.5028(5) 0.025(2) Uani 1 1 d .
H74 H -0.2599 0.8711 0.5068 0.030 Uiso 1 1 calc R
C75 C -0.2587(7) 1.0091(7) 0.5005(4) 0.021(2) Uani 1 1 d .
H75 H -0.3351 0.9739 0.5025 0.026 Uiso 1 1 calc R
C76 C -0.1496(9) 1.0479(8) 0.5754(5) 0.030(2) Uani 1 1 d .
C77 C -0.2568(8) 1.1246(7) 0.4234(4) 0.025(2) Uani 1 1 d .
H77A H -0.2447 1.1268 0.3853 0.030 Uiso 1 1 calc R
H77B H -0.3316 1.0991 0.4287 0.030 Uiso 1 1 calc R
C78 C -0.2572(8) 1.1394(7) 0.5641(4) 0.023(2) Uani 1 1 d .
H78A H -0.2470 1.1462 0.6023 0.027 Uiso 1 1 calc R
H78B H -0.3319 1.1091 0.5571 0.027 Uiso 1 1 calc R
C79 C -0.1334(8) 1.3017(8) 0.4151(4) 0.027(2) Uani 1 1 d .
C80 C -0.2428(7) 1.2580(7) 0.4903(4) 0.024(2) Uani 1 1 d .
H80 H -0.3186 1.2352 0.4890 0.029 Uiso 1 1 calc R
C81 C -0.1835(8) 1.3709(8) 0.4851(4) 0.025(2) Uani 1 1 d .
H81 H -0.2314 1.4009 0.4799 0.030 Uiso 1 1 calc R
C82 C -0.1473(7) 1.3204(7) 0.5687(5) 0.024(2) Uani 1 1 d .
C83 C -0.0652(8) 1.4805(8) 0.4146(4) 0.030(2) Uani 1 1 d .
H83A H -0.1068 1.5161 0.4202 0.036 Uiso 1 1 calc R
H83B H -0.0644 1.4691 0.3767 0.036 Uiso 1 1 calc R
C84 C -0.0657(8) 1.5032(8) 0.5511(5) 0.027(2) Uani 1 1 d .
H84A H -0.1019 1.5409 0.5390 0.033 Uiso 1 1 calc R
H84B H -0.0614 1.5080 0.5896 0.033 Uiso 1 1 calc R
C85 C 0.1273(9) 1.5617(8) 0.4030(5) 0.031(3) Uani 1 1 d .
C86 C 0.0634(8) 1.6015(8) 0.4799(4) 0.027(2) Uani 1 1 d .
H86 H 0.0343 1.6493 0.4783 0.033 Uiso 1 1 calc R
C87 C 0.1859(8) 1.6544(8) 0.4811(5) 0.028(2) Uani 1 1 d .
H87 H 0.2138 1.7264 0.4834 0.033 Uiso 1 1 calc R
C88 C 0.1232(9) 1.5566(8) 0.5583(4) 0.028(2) Uani 1 1 d .
C89 C 0.3171(8) 1.6577(9) 0.4128(5) 0.033(3) Uani 1 1 d .
H89A H 0.3553 1.7264 0.4233 0.040 Uiso 1 1 calc R
H89B H 0.3177 1.6549 0.3742 0.040 Uiso 1 1 calc R
C90 C 0.3144(8) 1.6482(7) 0.5507(4) 0.025(2) Uani 1 1 d .
H90A H 0.3524 1.7179 0.5426 0.030 Uiso 1 1 calc R
H90B H 0.3092 1.6416 0.5890 0.030 Uiso 1 1 calc R
C91 C 0.3807(9) 1.5282(9) 0.4068(5) 0.037(3) Uani 1 1 d .
C92 C 0.4325(8) 1.6266(8) 0.4823(4) 0.027(2) Uani 1 1 d .
H92 H 0.4817 1.6969 0.4829 0.032 Uiso 1 1 calc R
C93 C 0.4902(8) 1.5625(8) 0.4810(5) 0.031(2) Uani 1 1 d .
H93 H 0.5657 1.6025 0.4769 0.037 Uiso 1 1 calc R
C94 C 0.3963(9) 1.5354(8) 0.5595(5) 0.033(3) Uani 1 1 d .
C95 C 0.4838(9) 1.4340(8) 0.4131(5) 0.033(3) Uani 1 1 d .
H95A H 0.5589 1.4630 0.4183 0.040 Uiso 1 1 calc R
H95B H 0.4704 1.4277 0.3751 0.040 Uiso 1 1 calc R
C96 C 0.5065(9) 1.4483(8) 0.5518(5) 0.030(3) Uani 1 1 d .
H96A H 0.5049 1.4493 0.5904 0.037 Uiso 1 1 calc R
H96B H 0.5791 1.4739 0.5412 0.037 Uiso 1 1 calc R
C97 C 0.3622(9) 1.2549(9) 0.4115(5) 0.034(3) Uani 1 1 d .
C98 C 0.4758(8) 1.3110(9) 0.4857(5) 0.032(3) Uani 1 1 d .
H98 H 0.5509 1.3302 0.4833 0.038 Uiso 1 1 calc R
C99 C 0.4123(7) 1.1978(8) 0.4873(4) 0.026(2) Uani 1 1 d .
H99 H 0.4571 1.1639 0.4855 0.031 Uiso 1 1 calc R
C100 C 0.3896(8) 1.2730(8) 0.5680(5) 0.032(3) Uani 1 1 d .
C101 C 0.2815(9) 1.0757(8) 0.4225(5) 0.032(3) Uani 1 1 d .
H10D H 0.3203 1.0374 0.4281 0.038 Uiso 1 1 calc R
H10E H 0.2711 1.0784 0.3845 0.038 Uiso 1 1 calc R
C102 C 0.3022(9) 1.0884(8) 0.5628(5) 0.031(3) Uani 1 1 d .
H10F H 0.3030 1.0958 0.6011 0.037 Uiso 1 1 calc R
H10G H 0.3382 1.0486 0.5546 0.037 Uiso 1 1 calc R

loop_
_atom_site_aniso_label
_atom_site_aniso_U_11
_atom_site_aniso_U_22
_atom_site_aniso_U_33
_atom_site_aniso_U_23
_atom_site_aniso_U_13
_atom_site_aniso_U_12
Nd1 0.0235(2) 0.0261(3) 0.0242(3) -0.0007(2) 0.0004(2) 0.0121(2)
Nd2 0.0281(2) 0.0257(3) 0.0227(3) -0.0012(2) -0.0007(2) 0.0143(2)
Nd3 0.0301(3) 0.0278(3) 0.0232(3) -0.0012(2) 0.0018(2) 0.0122(2)
Nd4 0.0280(2) 0.0280(3) 0.0226(3) -0.0012(2) 0.0009(2) 0.0116(2)
S1 0.0412(15) 0.0456(16) 0.0290(13) 0.0075(11) 0.0018(11) 0.0008(12)
S2 0.0504(18) 0.070(2) 0.074(2) 0.0038(18) 0.0045(17) 0.0219(16)
S3 0.140(4) 0.071(3) 0.033(2) -0.0026(18) -0.007(2) 0.069(3)
S4 0.109(3) 0.060(2) 0.0263(18) 0.0021(15) -0.0024(19) 0.050(2)
S5 0.0606(19) 0.0391(16) 0.0370(18) -0.0037(13) -0.0117(15) 0.0280(14)
S6 0.0447(15) 0.0330(14) 0.0304(15) 0.0048(12) -0.0011(12) 0.0186(12)
O1 0.027(3) 0.032(4) 0.034(4) 0.001(3) 0.006(3) 0.015(3)
O2 0.039(4) 0.053(5) 0.040(5) -0.006(4) -0.001(4) 0.030(4)
O3 0.029(4) 0.037(4) 0.056(6) 0.009(4) 0.017(3) 0.021(3)
O4 0.028(3) 0.030(4) 0.031(4) 0.004(3) 0.003(3) 0.018(3)
O5 0.047(5) 0.032(4) 0.036(5) -0.005(3) -0.002(4) 0.017(4)
O6 0.049(5) 0.034(4) 0.025(4) -0.001(3) 0.007(3) 0.017(4)
O7 0.076(6) 0.042(5) 0.032(5) 0.005(4) 0.016(4) 0.036(5)
O8 0.048(4) 0.026(4) 0.021(4) -0.006(3) 0.006(3) 0.013(3)
O9 0.047(4) 0.024(4) 0.039(5) 0.001(3) 0.000(4) 0.022(3)
O10 0.088(7) 0.050(5) 0.018(5) 0.002(4) 0.005(4) 0.034(5)
O11 0.027(4) 0.048(5) 0.048(5) -0.024(4) -0.011(3) 0.023(3)
O12 0.031(4) 0.032(4) 0.056(5) -0.002(3) -0.015(4) 0.015(3)
O13 0.040(4) 0.028(4) 0.037(5) 0.003(3) 0.004(3) 0.021(3)
O14 0.034(4) 0.036(4) 0.061(6) -0.009(4) -0.020(4) 0.021(3)
O15 0.039(4) 0.038(4) 0.058(5) -0.015(4) -0.018(4) 0.023(4)
O16 0.029(3) 0.037(4) 0.025(4) -0.004(3) 0.005(3) 0.018(3)
O17 0.050(5) 0.028(4) 0.042(5) -0.006(3) -0.011(4) 0.018(4)
O18 0.047(5) 0.046(5) 0.030(4) 0.009(3) 0.020(4) 0.027(4)
O19 0.039(4) 0.034(4) 0.029(4) -0.006(3) -0.002(3) 0.016(3)
O20 0.031(4) 0.020(3) 0.024(4) -0.008(3) 0.009(3) 0.006(3)
O21 0.149(12) 0.039(5) 0.037(5) -0.007(4) -0.018(6) 0.046(6)
O22 0.109(10) 0.085(8) 0.097(10) 0.045(7) 0.048(8) 0.053(8)
O23 0.045(4) 0.028(3) 0.032(4) 0.001(3) 0.006(3) 0.014(3)
O24 0.036(4) 0.035(4) 0.041(4) 0.008(3) 0.001(3) 0.013(3)
O25 0.044(4) 0.033(4) 0.021(4) 0.000(3) -0.003(3) 0.015(3)
O26 0.043(4) 0.040(4) 0.026(4) 0.000(3) -0.002(3) 0.021(4)
O27 0.065(5) 0.032(4) 0.028(5) 0.000(3) 0.018(4) 0.011(4)
O28 0.045(5) 0.111(9) 0.067(8) 0.025(7) 0.011(5) 0.042(6)
O29 0.051(5) 0.023(4) 0.025(4) -0.004(3) -0.005(3) 0.014(3)
O30 0.039(4) 0.056(5) 0.041(5) 0.001(4) 0.001(4) 0.026(4)
O31 0.051(5) 0.046(5) 0.019(4) 0.001(3) 0.002(3) 0.015(4)
O32 0.038(4) 0.041(4) 0.028(5) 0.004(3) 0.003(3) 0.010(3)
O33 0.027(4) 0.034(4) 0.043(5) 0.000(3) 0.009(3) 0.010(3)
O34 0.041(4) 0.045(5) 0.034(5) -0.005(4) -0.005(3) 0.028(4)
O35 0.024(3) 0.034(4) 0.028(4) 0.002(3) 0.005(3) 0.015(3)
O36 0.030(4) 0.058(5) 0.032(5) -0.006(4) -0.001(3) 0.018(4)
O37 0.027(4) 0.028(4) 0.036(5) 0.002(3) -0.006(3) 0.009(3)
O38 0.067(5) 0.037(4) 0.031(5) -0.012(4) -0.002(4) 0.034(4)
O39 0.033(4) 0.046(5) 0.027(4) 0.013(3) 0.001(3) 0.022(3)
O40 0.043(5) 0.042(5) 0.039(5) -0.010(4) 0.000(4) 0.014(4)
O41 0.034(4) 0.039(4) 0.035(5) -0.005(3) -0.003(3) 0.019(3)
O42 0.045(4) 0.030(4) 0.035(5) -0.001(3) 0.006(4) 0.021(3)
O43 0.043(4) 0.031(4) 0.035(5) 0.000(3) 0.011(3) 0.019(3)
O44 0.044(4) 0.032(4) 0.024(4) 0.001(3) 0.000(3) 0.013(3)
O45 0.057(5) 0.032(4) 0.023(4) -0.001(3) 0.011(4) 0.020(4)
O46 0.039(4) 0.041(4) 0.013(4) 0.000(3) 0.000(3) 0.013(3)
O47 0.028(3) 0.042(4) 0.022(4) 0.008(3) -0.002(3) 0.019(3)
O48 0.041(4) 0.040(4) 0.020(4) -0.003(3) -0.001(3) 0.021(3)
O49 0.036(4) 0.028(4) 0.020(4) 0.004(3) 0.001(3) 0.010(3)
O50 0.040(4) 0.048(5) 0.029(5) -0.011(4) -0.004(3) 0.030(4)
O51 0.036(4) 0.031(4) 0.032(5) 0.001(3) 0.006(3) 0.014(3)
O52 0.044(4) 0.028(4) 0.016(4) 0.001(3) 0.001(3) 0.013(3)
O53 0.036(4) 0.051(5) 0.024(4) 0.006(4) 0.001(3) 0.021(4)
O54 0.046(4) 0.027(4) 0.028(5) 0.001(3) 0.000(3) 0.015(3)
O55 0.046(4) 0.038(4) 0.038(5) 0.001(3) -0.013(4) 0.013(4)
O56 0.037(4) 0.037(4) 0.025(4) -0.002(3) 0.002(3) 0.017(3)
O57 0.028(4) 0.039(4) 0.034(5) -0.003(4) -0.007(3) 0.010(3)
O58 0.040(4) 0.038(4) 0.022(5) -0.005(3) 0.004(3) 0.016(3)
O59 0.085(7) 0.122(8) 0.052(6) 0.005(6) -0.006(5) 0.037(6)
O60 0.035(4) 0.040(5) 0.114(9) 0.011(5) 0.008(5) 0.023(4)
O61 0.042(5) 0.044(5) 0.074(6) -0.003(4) -0.003(4) 0.028(4)
O62 0.057(6) 0.068(6) 0.134(9) 0.002(6) 0.003(6) 0.025(5)
O63 0.128(12) 0.061(7) 0.063(7) 0.004(6) 0.001(7) 0.002(7)
O64 0.053(6) 0.057(7) 0.159(15) 0.030(8) 0.016(8) 0.037(6)
O65 0.145(9) 0.074(7) 0.082(8) -0.022(6) 0.024(7) 0.031(6)
O66 0.098(10) 0.061(7) 0.086(10) 0.000(7) 0.039(8) 0.017(7)
O67 0.044(5) 0.025(4) 0.086(8) 0.013(4) 0.008(5) 0.011(4)
O68 0.144(12) 0.040(6) 0.063(8) -0.003(5) 0.027(8) 0.037(7)
O69 0.111(10) 0.038(5) 0.105(11) 0.019(6) 0.081(9) 0.026(6)
O70 0.035(5) 0.035(5) 0.086(8) -0.011(5) -0.001(5) 0.010(4)
O71 0.046(4) 0.030(4) 0.038(4) 0.015(3) 0.018(3) 0.013(3)
O72 0.066(6) 0.070(7) 0.050(5) -0.035(5) -0.013(5) 0.031(5)
O73 0.076(7) 0.060(6) 0.054(6) 0.006(5) 0.032(5) -0.014(5)
O74 0.056(5) 0.069(6) 0.036(5) 0.008(4) 0.010(4) 0.036(5)
O75 0.039(5) 0.034(5) 0.076(7) 0.006(4) -0.005(5) 0.009(4)
O76 0.040(5) 0.037(4) 0.062(7) -0.005(4) 0.009(4) 0.012(4)
O77 0.082(8) 0.049(6) 0.119(11) -0.009(6) 0.008(7) 0.026(6)
O78 0.062(6) 0.046(6) 0.086(9) 0.002(6) -0.009(6) 0.028(5)
O79 0.049(5) 0.037(5) 0.119(8) 0.000(5) -0.003(5) 0.024(4)
O80 0.095(10) 0.117(12) 0.076(10) -0.007(8) 0.014(8) 0.046(9)
O81 0.057(5) 0.038(5) 0.032(5) 0.001(4) 0.012(4) 0.020(4)
O82 0.060(5) 0.042(5) 0.044(5) -0.003(4) 0.015(4) 0.023(4)
O83 0.057(10) 0.048(9) 0.034(9) -0.004(7) 0.005(7) 0.014(8)
O84 0.072(7) 0.067(7) 0.119(11) 0.003(7) 0.000(7) 0.045(6)
O85 0.063(5) 0.056(5) 0.056(5) 0.032(4) 0.031(4) 0.041(4)
O86 0.046(5) 0.056(5) 0.039(5) 0.008(4) 0.004(4) 0.021(4)
O87 0.064(6) 0.053(5) 0.054(6) 0.008(4) -0.013(5) 0.032(5)
O88 0.071(7) 0.067(7) 0.084(8) 0.012(6) -0.036(6) 0.011(5)
O89 0.075(11) 0.030(7) 0.009(6) -0.002(5) -0.019(6) 0.018(7)
O90 0.104(9) 0.079(8) 0.114(11) -0.002(7) 0.020(8) 0.059(8)
O91 0.053(9) 0.033(7) 0.010(6) 0.010(5) 0.015(6) 0.008(6)
O92 0.045(5) 0.082(7) 0.060(6) 0.001(5) 0.000(5) 0.032(5)
O93 0.089(10) 0.093(11) 0.084(10) -0.023(8) -0.017(8) 0.022(8)
O94 0.067(6) 0.049(5) 0.054(6) -0.021(5) -0.021(5) 0.024(5)
O95 0.065(6) 0.122(10) 0.054(6) 0.001(6) 0.005(5) 0.071(7)
O96 0.068(5) 0.030(4) 0.039(5) 0.001(3) -0.018(4) 0.015(4)
O97 0.037(4) 0.070(6) 0.043(5) -0.014(4) -0.003(4) 0.026(4)
O98 0.032(4) 0.050(5) 0.042(5) -0.011(4) -0.005(4) 0.010(4)
O99 0.039(4) 0.034(4) 0.033(4) 0.001(3) -0.003(3) 0.013(3)
O100 0.045(4) 0.046(5) 0.047(5) 0.000(4) 0.005(4) 0.026(4)
O101 0.054(6) 0.080(8) 0.090(8) 0.005(6) 0.014(6) 0.035(6)
O102 0.035(6) 0.021(6) 0.056(8) -0.003(6) 0.005(6) 0.012(5)
O103 0.104(12) 0.108(12) 0.108(13) 0.002(9) 0.005(9) 0.043(9)
O104 0.020(7) 0.050(9) 0.035(9) 0.023(7) 0.010(6) 0.025(6)
O105 0.056(6) 0.070(7) 0.081(7) -0.010(5) 0.005(5) 0.031(5)
O106 0.063(6) 0.059(6) 0.072(8) 0.002(5) -0.007(6) -0.001(5)
O107 0.057(5) 0.060(6) 0.076(7) -0.005(5) -0.007(5) 0.038(5)
O108 0.066(6) 0.062(6) 0.076(7) 0.010(5) 0.012(5) 0.024(5)
O109 0.073(7) 0.060(6) 0.048(6) 0.010(5) -0.009(5) -0.027(5)
O110 0.066(8) 0.025(6) 0.067(8) 0.000(6) 0.002(7) 0.027(6)
O111 0.085(14) 0.068(12) 0.026(8) 0.009(8) -0.015(9) 0.024(11)
O112 0.062(6) 0.045(5) 0.123(10) 0.000(6) 0.033(7) 0.019(5)
O113 0.048(7) 0.037(7) 0.064(9) 0.007(6) 0.005(6) 0.020(6)
O114 0.050(5) 0.060(5) 0.036(4) -0.013(4) -0.004(4) 0.024(4)
O115 0.040(5) 0.077(7) 0.076(8) -0.009(6) 0.008(5) 0.007(5)
O116 0.041(5) 0.068(6) 0.062(6) -0.009(5) -0.001(4) 0.030(4)
O117 0.081(7) 0.076(7) 0.075(7) -0.008(6) -0.015(6) 0.052(6)
O118 0.068(11) 0.037(8) 0.032(8) 0.002(6) -0.003(7) 0.035(8)
N1 0.088(9) 0.033(5) 0.065(8) 0.010(5) 0.025(7) 0.035(6)
N2 0.045(6) 0.038(6) 0.116(12) 0.029(6) 0.020(6) 0.030(5)
N3 0.038(5) 0.029(5) 0.033(6) 0.003(4) 0.000(4) 0.014(4)
N4 0.032(4) 0.027(5) 0.031(6) 0.003(4) 0.005(4) 0.016(4)
N5 0.051(6) 0.059(6) 0.032(5) -0.004(4) 0.005(4) 0.035(5)
N6 0.040(5) 0.034(4) 0.023(4) 0.003(3) 0.004(3) 0.021(4)
N7 0.054(6) 0.048(6) 0.061(7) -0.019(5) -0.020(5) 0.022(5)
N8 0.039(5) 0.039(6) 0.083(8) 0.012(5) -0.012(5) 0.007(4)
N9 0.036(4) 0.027(4) 0.020(4) 0.008(3) 0.005(3) 0.022(4)
N10 0.031(4) 0.021(4) 0.021(4) 0.003(3) 0.004(3) 0.013(3)
N11 0.032(4) 0.042(5) 0.028(5) 0.000(4) -0.004(4) 0.025(4)
N12 0.029(4) 0.032(5) 0.030(5) -0.005(4) 0.003(4) 0.014(4)
N13 0.027(4) 0.023(4) 0.032(5) -0.003(3) 0.000(4) 0.012(3)
N14 0.019(4) 0.024(4) 0.033(5) 0.006(4) 0.007(4) 0.008(3)
N15 0.036(5) 0.022(4) 0.026(5) -0.002(3) 0.002(4) 0.013(4)
N16 0.030(5) 0.036(5) 0.028(5) 0.000(4) 0.002(4) 0.022(4)
N17 0.029(4) 0.030(5) 0.022(5) 0.003(4) -0.007(4) 0.009(4)
N18 0.027(4) 0.021(4) 0.031(5) 0.001(4) 0.007(4) 0.004(3)
N19 0.025(4) 0.026(4) 0.023(5) 0.008(3) 0.003(3) 0.010(3)
N20 0.024(4) 0.023(4) 0.032(5) 0.001(4) 0.005(4) 0.004(3)
N21 0.031(4) 0.035(5) 0.027(5) -0.001(4) -0.003(4) 0.015(4)
N22 0.029(4) 0.028(5) 0.037(6) 0.000(4) 0.006(4) 0.012(4)
N23 0.033(5) 0.029(5) 0.038(6) 0.001(4) 0.003(4) 0.016(4)
N24 0.036(5) 0.023(4) 0.025(5) -0.001(4) 0.001(4) 0.013(4)
N25 0.037(5) 0.025(4) 0.031(5) 0.001(4) 0.001(4) 0.015(4)
N26 0.034(5) 0.023(4) 0.026(5) 0.002(3) -0.001(4) 0.009(4)
N27 0.027(5) 0.031(5) 0.029(5) -0.001(4) 0.005(4) 0.010(4)
N28 0.035(5) 0.022(4) 0.033(5) 0.001(4) 0.002(4) 0.017(4)
N29 0.029(4) 0.026(4) 0.028(5) -0.002(4) 0.003(4) 0.009(4)
N30 0.027(4) 0.024(4) 0.024(5) -0.004(3) 0.004(3) 0.013(3)
N31 0.025(4) 0.023(4) 0.033(5) -0.011(4) -0.003(4) 0.013(3)
N32 0.040(5) 0.024(5) 0.028(5) 0.004(4) -0.001(4) 0.010(4)
N33 0.029(4) 0.033(5) 0.024(5) 0.001(4) 0.001(4) 0.015(4)
N34 0.028(4) 0.028(4) 0.031(5) 0.006(4) -0.002(4) 0.014(3)
N35 0.033(5) 0.025(5) 0.035(6) -0.002(4) -0.005(4) 0.011(4)
N36 0.030(4) 0.031(5) 0.017(4) -0.001(3) 0.003(3) 0.013(4)
N37 0.041(5) 0.030(5) 0.026(5) 0.008(4) 0.006(4) 0.017(4)
N38 0.029(4) 0.028(4) 0.026(5) -0.004(4) 0.000(4) 0.017(4)
N39 0.032(4) 0.021(4) 0.023(5) 0.004(3) 0.002(4) 0.014(3)
N40 0.040(5) 0.030(4) 0.026(5) 0.000(3) 0.004(4) 0.021(4)
N41 0.033(4) 0.020(4) 0.028(5) -0.006(3) 0.001(4) 0.007(3)
N42 0.025(4) 0.024(4) 0.026(5) -0.002(3) 0.005(3) 0.011(3)
N43 0.032(4) 0.027(5) 0.019(5) 0.004(4) 0.008(4) 0.014(4)
N44 0.032(4) 0.029(5) 0.018(4) 0.000(4) -0.001(3) 0.007(4)
N45 0.028(4) 0.030(4) 0.021(5) -0.005(3) 0.002(3) 0.011(3)
N46 0.027(4) 0.043(5) 0.026(5) 0.003(4) 0.003(4) 0.015(4)
N47 0.028(4) 0.036(5) 0.027(5) 0.003(4) -0.006(4) 0.013(4)
N48 0.034(4) 0.025(4) 0.020(5) 0.004(3) 0.000(4) 0.009(3)
N49 0.034(5) 0.040(5) 0.026(5) 0.002(4) -0.002(4) 0.019(4)
N50 0.025(4) 0.028(4) 0.026(5) -0.003(4) 0.004(3) 0.009(3)
N51 0.028(4) 0.034(5) 0.040(6) -0.002(4) -0.003(4) 0.017(4)
N52 0.043(5) 0.035(5) 0.018(5) -0.002(4) -0.001(4) 0.024(4)
N53 0.025(4) 0.024(4) 0.034(5) -0.003(4) -0.002(4) 0.005(3)
N54 0.040(5) 0.027(5) 0.029(5) -0.004(4) 0.000(4) 0.018(4)
N55 0.037(5) 0.030(5) 0.020(5) -0.008(4) -0.003(4) 0.010(4)
N56 0.027(4) 0.028(5) 0.048(6) -0.014(4) -0.003(4) 0.008(4)
N57 0.040(5) 0.045(6) 0.053(7) -0.001(5) 0.012(5) 0.023(5)
N58 0.048(6) 0.046(6) 0.049(6) 0.023(5) 0.025(5) 0.024(5)
N59 0.029(5) 0.038(6) 0.042(6) -0.002(5) 0.005(4) 0.007(4)
N60 0.053(6) 0.023(5) 0.065(8) -0.002(5) 0.006(5) 0.021(5)
N61 0.031(5) 0.039(6) 0.069(8) -0.011(5) -0.008(5) 0.017(4)
N62 0.029(4) 0.066(7) 0.027(5) -0.004(5) -0.001(4) 0.032(5)
N63 0.026(6) 0.026(6) 0.194(19) 0.012(8) -0.021(8) 0.006(5)
N64 0.101(11) 0.052(8) 0.027(6) -0.004(5) -0.010(6) -0.007(7)
C1 0.035(5) 0.037(6) 0.015(5) 0.003(4) -0.003(4) 0.018(5)
C2 0.053(6) 0.018(5) 0.024(5) 0.002(4) 0.006(5) 0.013(4)
C3 0.027(5) 0.050(6) 0.036(6) -0.001(5) -0.002(4) 0.008(4)
C4 0.040(6) 0.049(7) 0.034(6) -0.001(5) 0.002(5) -0.004(5)
C5 0.043(6) 0.068(8) 0.031(6) -0.004(6) 0.001(5) 0.015(6)
C6 0.030(5) 0.017(4) 0.026(6) 0.000(4) -0.001(4) 0.006(4)
C7 0.033(5) 0.025(5) 0.032(6) 0.003(4) 0.011(4) 0.013(4)
C8 0.029(4) 0.046(4) 0.048(5) 0.008(4) 0.008(4) 0.019(3)
C9 0.050(5) 0.070(5) 0.069(5) 0.015(5) 0.005(4) 0.013(4)
C10 0.055(5) 0.097(6) 0.061(6) -0.003(5) 0.014(5) -0.003(5)
C11 0.041(6) 0.026(5) 0.030(6) 0.015(4) -0.001(5) 0.014(5)
C12 0.023(5) 0.028(5) 0.033(6) 0.007(4) 0.004(4) 0.008(4)
C13 0.046(6) 0.029(6) 0.029(7) 0.000(5) -0.004(5) 0.019(5)
C14 0.043(6) 0.033(6) 0.037(7) -0.004(5) -0.013(5) 0.014(5)
C15 0.093(13) 0.083(13) 0.058(11) -0.014(9) 0.013(9) 0.036(11)
C16 0.026(5) 0.033(5) 0.020(5) -0.003(4) -0.003(4) 0.014(4)
C17 0.030(5) 0.027(5) 0.027(6) -0.004(4) 0.005(4) 0.015(4)
C18 0.034(5) 0.029(5) 0.022(6) -0.003(4) 0.009(4) 0.013(4)
C19 0.031(5) 0.035(6) 0.025(6) 0.000(5) 0.003(4) 0.017(5)
C20 0.095(12) 0.103(14) 0.029(7) -0.010(8) -0.009(8) 0.057(11)
C21 0.065(8) 0.037(7) 0.037(7) 0.011(5) -0.013(6) 0.022(6)
C22 0.040(6) 0.034(6) 0.047(7) 0.005(5) -0.005(5) 0.005(5)
C23 0.033(5) 0.045(7) 0.028(6) 0.000(5) 0.004(4) 0.012(5)
C24 0.044(7) 0.032(6) 0.045(8) -0.003(5) -0.006(6) 0.021(5)
C25 0.066(9) 0.080(11) 0.055(10) -0.008(8) -0.015(8) 0.037(8)
C26 0.063(8) 0.018(5) 0.066(9) -0.005(5) -0.024(7) 0.020(5)
C27 0.047(6) 0.025(5) 0.043(7) 0.002(5) -0.009(5) 0.014(5)
C28 0.058(7) 0.029(6) 0.046(7) 0.004(5) -0.011(6) 0.024(5)
C29 0.054(7) 0.038(6) 0.034(7) 0.006(5) -0.001(6) 0.030(6)
C30 0.035(6) 0.057(8) 0.046(8) -0.009(6) 0.002(5) 0.013(6)
C31 0.028(5) 0.025(5) 0.024(6) 0.003(4) 0.002(4) 0.013(4)
C32 0.023(5) 0.025(5) 0.031(6) 0.004(4) 0.001(4) 0.009(4)
C33 0.031(5) 0.038(6) 0.016(5) 0.008(4) 0.003(4) 0.018(4)
C34 0.029(5) 0.033(5) 0.026(6) 0.007(4) 0.002(4) 0.014(4)
C35 0.032(5) 0.022(5) 0.036(6) -0.009(4) -0.003(5) 0.009(4)
C36 0.035(5) 0.057(7) 0.025(6) 0.011(5) 0.013(4) 0.029(5)
C37 0.029(5) 0.024(5) 0.028(6) -0.008(4) -0.006(4) 0.019(4)
C38 0.021(5) 0.033(5) 0.018(5) 0.005(4) 0.003(4) 0.008(4)
C39 0.017(4) 0.026(5) 0.030(6) -0.002(4) -0.003(4) 0.007(4)
C40 0.048(7) 0.027(5) 0.030(7) 0.002(5) -0.006(5) 0.013(5)
C41 0.016(4) 0.021(5) 0.022(5) -0.007(4) 0.006(4) 0.001(4)
C42 0.043(6) 0.031(6) 0.024(6) 0.001(5) -0.009(5) 0.017(5)
C43 0.017(4) 0.028(5) 0.037(6) 0.000(4) 0.003(4) 0.012(4)
C44 0.032(5) 0.029(5) 0.021(6) -0.006(4) -0.004(4) 0.004(4)
C45 0.019(4) 0.022(5) 0.031(6) -0.001(4) 0.005(4) 0.010(4)
C46 0.026(5) 0.032(5) 0.024(6) 0.005(4) 0.009(4) 0.017(4)
C47 0.025(5) 0.028(5) 0.039(7) -0.002(5) 0.001(4) 0.015(4)
C48 0.025(5) 0.030(6) 0.031(6) 0.000(5) -0.004(4) 0.013(4)
C49 0.024(5) 0.018(5) 0.047(7) 0.010(4) 0.003(4) 0.007(4)
C50 0.022(4) 0.021(5) 0.037(6) 0.002(4) 0.001(4) 0.006(4)
C51 0.025(5) 0.027(5) 0.045(7) -0.004(5) -0.002(5) 0.009(4)
C52 0.028(5) 0.020(5) 0.031(6) -0.002(4) -0.006(4) 0.011(4)
C53 0.035(5) 0.031(5) 0.032(6) 0.013(4) 0.007(4) 0.016(4)
C54 0.031(5) 0.027(5) 0.049(7) -0.009(5) -0.005(5) 0.018(4)
C55 0.040(6) 0.028(5) 0.025(6) 0.007(4) 0.010(4) 0.021(5)
C56 0.035(5) 0.021(5) 0.025(6) 0.001(4) 0.011(4) 0.014(4)
C57 0.028(5) 0.017(4) 0.030(6) 0.004(4) -0.008(4) 0.010(4)
C58 0.032(5) 0.020(5) 0.039(7) -0.006(4) -0.004(5) 0.017(4)
C59 0.039(5) 0.022(5) 0.022(5) 0.005(4) -0.007(4) 0.012(4)
C60 0.046(6) 0.030(6) 0.028(6) -0.009(5) -0.012(5) 0.017(5)
C61 0.027(5) 0.017(5) 0.037(7) -0.001(4) -0.010(5) 0.012(4)
C62 0.029(5) 0.027(5) 0.024(5) -0.004(4) 0.000(4) 0.014(4)
C63 0.027(5) 0.031(5) 0.022(5) -0.001(4) 0.004(4) 0.013(4)
C64 0.026(5) 0.033(6) 0.030(6) -0.004(4) 0.011(4) 0.012(4)
C65 0.025(5) 0.032(5) 0.029(6) -0.003(4) -0.003(4) 0.013(4)
C66 0.034(5) 0.027(5) 0.028(6) 0.001(4) 0.013(4) 0.017(4)
C67 0.028(5) 0.027(5) 0.025(6) -0.001(4) -0.001(4) 0.014(4)
C68 0.034(5) 0.021(5) 0.034(6) 0.002(4) 0.002(4) 0.016(4)
C69 0.047(6) 0.023(5) 0.025(6) 0.001(4) -0.005(5) 0.021(5)
C70 0.036(6) 0.029(5) 0.031(7) 0.007(5) -0.001(5) 0.022(5)
C71 0.024(4) 0.024(5) 0.021(5) 0.001(4) -0.004(4) 0.017(4)
C72 0.039(6) 0.041(6) 0.025(6) 0.006(4) -0.002(4) 0.024(5)
C73 0.027(5) 0.027(5) 0.027(6) -0.006(4) -0.003(4) 0.011(4)
C74 0.023(5) 0.019(5) 0.033(6) -0.003(4) 0.000(4) 0.009(4)
C75 0.025(4) 0.022(5) 0.020(5) 0.004(4) 0.009(4) 0.012(4)
C76 0.031(5) 0.031(5) 0.023(6) 0.001(4) 0.003(4) 0.010(4)
C77 0.035(5) 0.022(5) 0.024(5) -0.003(4) 0.000(4) 0.017(4)
C78 0.031(5) 0.014(4) 0.025(5) 0.001(4) 0.001(4) 0.012(4)
C79 0.029(5) 0.033(5) 0.014(5) -0.001(4) 0.003(4) 0.008(4)
C80 0.020(4) 0.025(5) 0.024(5) 0.003(4) 0.002(4) 0.007(4)
C81 0.026(5) 0.026(5) 0.020(5) -0.003(4) -0.007(4) 0.010(4)
C82 0.024(5) 0.010(4) 0.036(6) 0.004(4) 0.008(4) 0.007(4)
C83 0.032(5) 0.046(6) 0.020(5) 0.005(4) -0.002(4) 0.026(5)
C84 0.032(5) 0.027(5) 0.023(6) 0.001(4) 0.011(4) 0.013(4)
C85 0.039(6) 0.028(5) 0.027(6) 0.011(4) -0.002(5) 0.014(5)
C86 0.026(5) 0.034(5) 0.021(6) 0.002(4) 0.001(4) 0.012(4)
C87 0.028(5) 0.031(6) 0.027(6) 0.013(4) -0.003(4) 0.016(4)
C88 0.043(6) 0.026(5) 0.018(5) 0.005(4) -0.002(4) 0.017(4)
C89 0.028(5) 0.040(6) 0.032(6) 0.012(5) -0.002(4) 0.015(5)
C90 0.033(5) 0.022(5) 0.019(5) 0.002(4) -0.003(4) 0.011(4)
C91 0.034(6) 0.048(7) 0.024(6) 0.004(5) 0.002(4) 0.015(5)
C92 0.035(5) 0.022(5) 0.023(6) 0.002(4) -0.001(4) 0.012(4)
C93 0.026(5) 0.034(6) 0.033(6) 0.002(5) 0.002(4) 0.014(4)
C94 0.034(5) 0.031(6) 0.032(7) -0.011(5) -0.003(5) 0.013(5)
C95 0.037(6) 0.035(6) 0.023(6) 0.011(4) 0.011(4) 0.012(5)
C96 0.033(5) 0.029(6) 0.029(6) -0.005(5) -0.001(4) 0.014(4)
C97 0.032(5) 0.044(6) 0.022(6) 0.000(5) 0.007(4) 0.011(5)
C98 0.023(5) 0.037(6) 0.029(6) 0.003(5) 0.005(4) 0.008(4)
C99 0.022(5) 0.035(6) 0.026(6) 0.000(4) 0.000(4) 0.017(4)
C100 0.020(5) 0.030(6) 0.037(8) -0.002(5) -0.009(4) 0.005(4)
C101 0.036(6) 0.026(5) 0.034(7) 0.002(4) -0.003(5) 0.014(4)
C102 0.037(6) 0.030(5) 0.025(6) -0.005(5) -0.002(5) 0.015(5)

loop_
_atom_type_symbol
_atom_type_description
_atom_type_scat_dispersion_real
_atom_type_scat_dispersion_imag
_atom_type_scat_source
C C 0.0033 0.0016 'International Tables Vol C Tables 4.2.6.8 and 6.1.1.4'
H H 0.0000 0.0000 'International Tables Vol C Tables 4.2.6.8 and 6.1.1.4'
N N 0.0061 0.0033 'International Tables Vol C Tables 4.2.6.8 and 6.1.1.4'
O O 0.0106 0.0060 'International Tables Vol C Tables 4.2.6.8 and 6.1.1.4'
S S 0.1246 0.1234 'International Tables Vol C Tables 4.2.6.8 and 6.1.1.4'
Nd Nd -0.1943 3.0179 'International Tables Vol C Tables 4.2.6.8 and 6.1.1.4'

loop_
_geom_angle_atom_site_label_1
_geom_angle_atom_site_label_2
_geom_angle_atom_site_label_3
_geom_angle
O1 Nd1 O3 83.9(3)
O1 Nd1 O11 75.4(3)
O3 Nd1 O11 134.7(3)
O1 Nd1 O35 87.8(3)
O3 Nd1 O35 147.1(3)
O11 Nd1 O35 72.5(3)
O1 Nd1 O12 142.2(3)
O3 Nd1 O12 73.6(3)
O11 Nd1 O12 141.1(3)
O35 Nd1 O12 94.9(3)
O1 Nd1 O37 75.6(3)
O3 Nd1 O37 73.3(3)
O11 Nd1 O37 135.9(3)
O35 Nd1 O37 73.9(3)
O12 Nd1 O37 69.2(3)
O1 Nd1 O13 145.3(2)
O3 Nd1 O13 127.4(3)
O11 Nd1 O13 71.5(3)
O35 Nd1 O13 72.9(3)
O12 Nd1 O13 69.7(3)
O37 Nd1 O13 123.4(3)
O1 Nd1 O6 121.5(3)
O3 Nd1 O6 69.6(3)
O11 Nd1 O6 87.7(3)
O35 Nd1 O6 139.5(3)
O12 Nd1 O6 78.5(3)
O37 Nd1 O6 136.1(3)
O13 Nd1 O6 67.4(3)
O1 Nd1 O5 73.0(3)
O3 Nd1 O5 68.6(3)
O11 Nd1 O5 67.0(3)
O35 Nd1 O5 138.3(3)
O12 Nd1 O5 123.0(3)
O37 Nd1 O5 132.4(3)
O13 Nd1 O5 102.4(3)
O6 Nd1 O5 49.1(3)
O2 Nd2 O4 99.4(3)
O2 Nd2 O15 71.3(3)
O4 Nd2 O15 146.8(3)
O2 Nd2 O14 142.4(3)
O4 Nd2 O14 72.9(3)
O15 Nd2 O14 133.5(3)
O2 Nd2 O47 69.9(3)
O4 Nd2 O47 77.9(3)
O15 Nd2 O47 68.9(3)
O14 Nd2 O47 139.1(3)
O2 Nd2 O49 142.8(3)
O4 Nd2 O49 82.1(2)
O15 Nd2 O49 87.2(3)
O14 Nd2 O49 73.9(3)
O47 Nd2 O49 74.3(3)
O2 Nd2 O16 120.1(3)
O4 Nd2 O16 138.4(2)
O15 Nd2 O16 66.1(3)
O14 Nd2 O16 68.0(3)
O47 Nd2 O16 125.4(3)
O49 Nd2 O16 74.2(3)
O2 Nd2 O9 69.9(3)
O4 Nd2 O9 120.7(2)
O15 Nd2 O9 86.8(3)
O14 Nd2 O9 82.4(3)
O47 Nd2 O9 137.9(3)
O49 Nd2 O9 140.5(3)
O16 Nd2 O9 67.7(3)
O2 Nd2 O8 72.5(3)
O4 Nd2 O8 70.8(3)
O15 Nd2 O8 131.1(3)
O14 Nd2 O8 70.2(3)
O47 Nd2 O8 125.4(3)
O49 Nd2 O8 139.8(2)
O16 Nd2 O8 107.4(3)
O9 Nd2 O8 50.1(2)
O21 Nd3 O19 94.8(4)
O21 Nd3 O28 102.3(5)
O19 Nd3 O28 143.5(4)
O21 Nd3 O27 72.3(4)
O19 Nd3 O27 143.3(3)
O28 Nd3 O27 73.1(4)
O21 Nd3 O26 76.2(3)
O19 Nd3 O26 68.8(3)
O28 Nd3 O26 146.5(4)
O27 Nd3 O26 74.7(3)
O21 Nd3 O29 73.6(3)
O19 Nd3 O29 77.4(3)
O28 Nd3 O29 76.9(4)
O27 Nd3 O29 127.8(3)
O26 Nd3 O29 132.0(3)
O21 Nd3 O17 142.8(3)
O19 Nd3 O17 102.3(3)
O28 Nd3 O17 83.1(4)
O27 Nd3 O17 74.2(3)
O26 Nd3 O17 79.6(3)
O29 Nd3 O17 142.2(3)
O21 Nd3 O25 144.5(3)
O19 Nd3 O25 72.3(3)
O28 Nd3 O25 75.1(3)
O27 Nd3 O25 136.2(3)
O26 Nd3 O25 125.3(3)
O29 Nd3 O25 71.3(3)
O17 Nd3 O25 72.7(3)
O18 Nd4 O31 80.6(3)
O18 Nd4 O32 72.7(3)
O31 Nd4 O32 136.9(3)
O18 Nd4 O33 147.1(3)
O31 Nd4 O33 128.7(3)
O32 Nd4 O33 74.8(3)
O18 Nd4 O30 137.9(3)
O31 Nd4 O30 71.7(3)
O32 Nd4 O30 147.1(3)
O33 Nd4 O30 73.1(3)
O18 Nd4 O23 122.0(3)
O31 Nd4 O23 72.0(3)
O32 Nd4 O23 94.1(3)
O33 Nd4 O23 65.5(3)
O30 Nd4 O23 78.9(3)
O18 Nd4 O20 96.3(3)
O31 Nd4 O20 143.6(3)
O32 Nd4 O20 73.9(3)
O33 Nd4 O20 69.3(3)
O30 Nd4 O20 88.3(3)
O23 Nd4 O20 134.8(2)
O18 Nd4 O34 69.2(3)
O31 Nd4 O34 73.7(3)
O32 Nd4 O34 124.1(3)
O33 Nd4 O34 127.8(3)
O30 Nd4 O34 72.8(3)
O23 Nd4 O34 140.8(3)
O20 Nd4 O34 71.4(3)
O18 Nd4 O24 73.5(3)
O31 Nd4 O24 72.5(3)
O32 Nd4 O24 67.8(3)
O33 Nd4 O24 99.1(3)
O30 Nd4 O24 124.3(3)
O23 Nd4 O24 50.0(2)
O20 Nd4 O24 141.7(3)
O34 Nd4 O24 132.8(3)
C5 S1 C4 102.6(6)
C9 S2 C10 103.0(3)
C15 S3 C14 100.7(9)
C20 S4 C19 98.4(8)
C25 S5 C24 101.0(8)
C30 S6 C29 100.3(7)
C1 O1 Nd1 153.8(7)
C1 O2 Nd2 157.0(8)
C6 O3 Nd1 171.5(7)
C6 O4 Nd2 138.8(6)
N3 O5 Nd1 96.4(6)
N3 O6 Nd1 98.0(6)
N4 O8 Nd2 96.0(6)
N4 O9 Nd2 96.6(6)
Nd1 O11 H11A 136.4
Nd1 O11 H11B 111.2
H11A O11 H11B 94.7
Nd2 O14 H14A 104.7
Nd2 O14 H14B 129.0
H14A O14 H14B 116.6
Nd2 O15 H15A 116.0
Nd2 O15 H15B 138.8
H15A O15 H15B 94.8
C11 O17 Nd3 121.2(8)
C11 O18 Nd4 163.0(8)
C16 O19 Nd3 177.0(7)
C16 O20 Nd4 129.5(7)
C21 O21 Nd3 156.3(11)
C26 O23 Nd4 97.1(7)
C26 O24 Nd4 86.3(7)
Nd3 O25 H25A 120.7
Nd3 O25 H25B 103.0
H25A O25 H25B 92.3
Nd3 O26 H26A 121.3
Nd3 O26 H26B 108.4
H26A O26 H26B 104.2
Nd3 O27 H27A 124.0
Nd3 O27 H27B 125.0
H27A O27 H27B 100.4
Nd3 O28 H28A 133.4
Nd3 O28 H28B 120.2
H28A O28 H28B 106.4
Nd3 O29 H29A 135.3
Nd3 O29 H29B 103.8
H29A O29 H29B 106.9
Nd4 O32 H32A 120.3
Nd4 O32 H32B 97.9
H32A O32 H32B 93.4
C31 O35 Nd1 155.8(7)
C37 O37 Nd1 155.8(7)
C67 O47 Nd2 157.7(7)
C73 O49 Nd2 156.1(8)
O7 N3 O5 121.6(10)
O7 N3 O6 122.5(10)
O5 N3 O6 115.7(10)
O10 N4 O8 120.7(9)
O10 N4 O9 122.0(10)
O8 N4 O9 117.3(9)
O10 N4 Nd2 177.9(9)
O8 N4 Nd2 58.9(5)
O9 N4 Nd2 58.4(5)
C12 N5 H5A 103.9
C12 N5 H5B 110.2
H5A N5 H5B 107.8
C12 N5 H5C 91.4
H5A N5 H5C 109.1
H5B N5 H5C 130.6
C17 N6 H6A 117.9
C17 N6 H6B 107.9
H6A N6 H6B 108.2
C17 N6 H6C 114.2
H6A N6 H6C 108.5
H6B N6 H6C 98.2
C31 N9 C32 110.4(9)
C31 N9 C65 123.6(9)
C32 N9 C65 123.9(9)
C31 N10 C35 124.1(9)
C31 N10 C33 112.2(9)
C35 N10 C33 123.5(9)
C34 N11 C33 113.0(9)
C34 N11 C36 121.2(10)
C33 N11 C36 121.4(10)
C34 N12 C32 114.4(10)
C34 N12 C66 123.1(10)
C32 N12 C66 122.6(10)
C37 N13 C35 124.2(10)
C37 N13 C38 112.6(8)
C35 N13 C38 122.7(9)
C37 N14 C41 122.3(10)
C37 N14 C39 111.7(8)
C41 N14 C39 123.5(9)
C40 N15 C42 124.4(10)
C40 N15 C39 110.4(9)
C42 N15 C39 124.4(9)
C40 N16 C38 112.2(9)
C40 N16 C36 123.6(11)
C38 N16 C36 124.0(9)
C43 N17 C41 122.8(9)
C43 N17 C44 113.1(9)
C41 N17 C44 123.4(10)
C43 N18 C47 122.6(10)
C43 N18 C45 111.7(9)
C47 N18 C45 124.2(8)
C46 N19 C48 122.7(10)
C46 N19 C45 112.1(8)
C48 N19 C45 123.6(9)
C46 N20 C44 111.8(8)
C46 N20 C42 122.7(10)
C44 N20 C42 121.7(10)
C49 N21 C50 112.8(10)
C49 N21 C47 122.2(10)
C50 N21 C47 123.6(9)
C49 N22 C53 123.4(10)
C49 N22 C51 113.2(10)
C53 N22 C51 123.0(10)
C52 N23 C51 114.6(10)
C52 N23 C54 122.7(11)
C51 N23 C54 119.9(10)
C52 N24 C48 123.7(10)
C52 N24 C50 112.1(9)
C48 N24 C50 123.8(10)
C55 N25 C56 112.5(9)
C55 N25 C53 122.4(10)
C56 N25 C53 124.9(9)
C55 N26 C57 113.2(9)
C55 N26 C59 121.0(9)
C57 N26 C59 124.9(9)
C58 N27 C57 112.9(9)
C58 N27 C60 120.5(10)
C57 N27 C60 125.2(10)
C58 N28 C54 123.0(10)
C58 N28 C56 111.1(9)
C54 N28 C56 123.9(9)
C61 N29 C59 120.5(10)
C61 N29 C62 112.1(9)
C59 N29 C62 125.5(9)
C61 N30 C65 124.8(9)
C61 N30 C63 112.4(9)
C65 N30 C63 121.2(9)
C64 N31 C66 125.0(10)
C64 N31 C63 109.9(9)
C66 N31 C63 123.4(8)
C64 N32 C60 122.6(10)
C64 N32 C62 112.6(9)
C60 N32 C62 124.3(10)
C67 N33 C68 112.5(9)
C67 N33 C101 123.4(10)
C68 N33 C101 121.8(9)
C67 N34 C69 114.6(9)
C67 N34 C71 122.3(9)
C69 N34 C71 123.1(9)
C70 N35 C69 113.7(10)
C70 N35 C72 121.4(10)
C69 N35 C72 124.7(9)
C70 N36 C68 113.5(9)
C70 N36 C102 123.5(9)
C68 N36 C102 121.3(9)
C73 N37 C74 112.0(9)
C73 N37 C71 123.2(9)
C74 N37 C71 124.7(9)
C73 N38 C77 122.9(10)
C73 N38 C75 113.4(9)
C77 N38 C75 123.3(9)
C76 N39 C75 111.2(9)
C76 N39 C78 122.3(9)
C75 N39 C78 123.1(9)
C76 N40 C72 121.3(10)
C76 N40 C74 111.6(9)
C72 N40 C74 126.5(9)
C79 N41 C77 121.9(9)
C79 N41 C80 112.5(9)
C77 N41 C80 123.8(9)
C79 N42 C83 121.9(9)
C79 N42 C81 111.7(8)
C83 N42 C81 122.6(9)
C82 N43 C84 125.4(10)
C82 N43 C81 112.3(9)
C84 N43 C81 122.2(9)
C82 N44 C80 113.0(9)
C82 N44 C78 122.3(9)
C80 N44 C78 123.1(8)
C85 N45 C83 125.4(9)
C85 N45 C86 111.1(8)
C83 N45 C86 122.9(9)
C85 N46 C89 125.8(11)
C85 N46 C87 112.7(9)
C89 N46 C87 121.4(9)
C88 N47 C90 121.7(9)
C88 N47 C87 112.2(9)
C90 N47 C87 123.1(9)
C88 N48 C84 123.4(10)
C88 N48 C86 113.6(9)
C84 N48 C86 122.2(10)
C91 N49 C92 112.2(10)
C91 N49 C89 122.8(10)
C92 N49 C89 124.5(10)
C91 N50 C95 122.5(10)
C91 N50 C93 111.6(9)
C95 N50 C93 123.9(9)
C94 N51 C93 112.3(10)
C94 N51 C96 122.8(11)
C93 N51 C96 124.9(10)
C94 N52 C90 125.0(10)
C94 N52 C92 111.1(10)
C90 N52 C92 122.5(9)
C97 N53 C98 114.4(10)
C97 N53 C95 122.2(10)
C98 N53 C95 122.9(8)
C97 N54 C101 121.3(10)
C97 N54 C99 112.1(9)
C101 N54 C99 123.8(10)
C102 N55 C100 124.0(10)
C102 N55 C99 122.6(9)
C100 N55 C99 111.7(9)
C100 N56 C98 114.3(10)
C100 N56 C96 121.0(10)
C98 N56 C96 123.2(10)
O60 N57 O61 117.5(13)
O60 N57 O59 124.5(13)
O61 N57 O59 118.1(12)
O64 N58 O62 141.9(16)
O64 N58 O63 108.7(14)
O62 N58 O63 108.3(12)
O65 N59 O67 118.9(13)
O65 N59 O66 116.8(13)
O67 N59 O66 123.7(13)
O70 N60 O68 119.4(13)
O70 N60 O69 118.8(12)
O68 N60 O69 121.7(11)
O73 N61 O72 120.5(12)
O73 N61 O71 119.1(11)
O72 N61 O71 120.3(11)
O74 N62 O76 121.4(11)
O74 N62 O75 122.0(11)
O76 N62 O75 116.3(10)
O79 N63 O77 121.9(14)
O79 N63 O78 115.0(18)
O77 N63 O78 121.2(12)
O82 N64 O81 134.0(14)
O82 N64 O80 106.1(13)
O81 N64 O80 111.4(15)
O1 C1 O2 131.1(11)
O1 C1 C2 113.9(10)
O2 C1 C2 115.0(10)
C3 C2 N1 105.9(10)
C3 C2 C1 114.5(9)
N1 C2 C1 110.9(10)
C3 C2 H2 108.4
N1 C2 H2 108.4
C1 C2 H2 108.4
C4 C3 C2 111.6(10)
C4 C3 H3A 109.3
C2 C3 H3A 109.3
C4 C3 H3B 109.3
C2 C3 H3B 109.3
H3A C3 H3B 108.0
C3 C4 S1 115.5(8)
C3 C4 H4A 108.4
S1 C4 H4A 108.4
C3 C4 H4B 108.4
S1 C4 H4B 108.4
H4A C4 H4B 107.5
S1 C5 H5D 109.5
S1 C5 H5E 109.5
H5D C5 H5E 109.5
S1 C5 H5F 109.5
H5D C5 H5F 109.5
H5E C5 H5F 109.5
O4 C6 O3 123.9(9)
O4 C6 C7 118.0(9)
O3 C6 C7 118.1(9)
C8 C7 C6 117.4(9)
C8 C7 N2 107.0(9)
C6 C7 N2 107.4(9)
C8 C7 H7 108.2
C6 C7 H7 108.2
N2 C7 H7 108.2
C7 C8 C9 107.1(8)
C7 C8 H8A 110.3
C9 C8 H8A 110.3
C7 C8 H8B 110.3
C9 C8 H8B 110.3
H8A C8 H8B 108.6
C8 C9 S2 113.6(6)
C8 C9 H9A 108.8
S2 C9 H9A 108.8
C8 C9 H9B 108.8
S2 C9 H9B 108.8
H9A C9 H9B 107.7
S2 C10 H10A 108.4
S2 C10 H10B 105.5
H10A C10 H10B 112.0
S2 C10 H10C 106.2
H10A C10 H10C 112.1
H10B C10 H10C 112.1
O18 C11 O17 126.8(12)
O18 C11 C12 116.5(9)
O17 C11 C12 116.4(11)
N5 C12 C13 114.1(10)
N5 C12 C11 109.1(9)
C13 C12 C11 106.4(9)
N5 C12 H12 109.1
C13 C12 H12 109.1
C11 C12 H12 109.1
C12 C13 C14 115.6(10)
C12 C13 H13C 108.4
C14 C13 H13C 108.4
C12 C13 H13D 108.4
C14 C13 H13D 108.4
H13C C13 H13D 107.4
C13 C14 S3 109.8(9)
C13 C14 H14C 109.7
S3 C14 H14C 109.7
C13 C14 H14D 109.7
S3 C14 H14D 109.7
H14C C14 H14D 108.2
S3 C15 H15C 109.5
S3 C15 H15D 109.5
H15C C15 H15D 109.5
S3 C15 H15E 109.5
H15C C15 H15E 109.5
H15D C15 H15E 109.5
O20 C16 O19 124.6(10)
O20 C16 C17 118.9(9)
O19 C16 C17 116.2(8)
N6 C17 C16 109.7(8)
N6 C17 C18 111.9(8)
C16 C17 C18 108.8(9)
N6 C17 H17 108.8
C16 C17 H17 108.8
C18 C17 H17 108.8
C19 C18 C17 115.4(10)
C19 C18 H18A 108.4
C17 C18 H18A 108.4
C19 C18 H18B 108.4
C17 C18 H18B 108.4
H18A C18 H18B 107.5
C18 C19 S4 108.6(9)
C18 C19 H19A 110.0
S4 C19 H19A 110.0
C18 C19 H19B 110.0
S4 C19 H19B 110.0
H19A C19 H19B 108.4
S4 C20 H20A 109.5
S4 C20 H20B 109.5
H20A C20 H20B 109.5
S4 C20 H20C 109.5
H20A C20 H20C 109.5
H20B C20 H20C 109.5
O21 C21 O22 122.6(13)
O21 C21 C22 121.9(14)
O22 C21 C22 115.3(12)
N7 C22 C23 108.3(11)
N7 C22 C21 107.2(11)
C23 C22 C21 110.7(10)
N7 C22 H22 110.2
C23 C22 H22 110.2
C21 C22 H22 110.2
C24 C23 C22 113.3(12)
C24 C23 H23A 108.9
C22 C23 H23A 108.9
C24 C23 H23B 108.9
C22 C23 H23B 108.9
H23A C23 H23B 107.7
C23 C24 S5 114.0(9)
C23 C24 H24A 108.8
S5 C24 H24A 108.8
C23 C24 H24B 108.8
S5 C24 H24B 108.8
H24A C24 H24B 107.7
S5 C25 H25C 109.5
S5 C25 H25D 109.5
H25C C25 H25D 109.5
S5 C25 H25E 109.5
H25C C25 H25E 109.5
H25D C25 H25E 109.5
O23 C26 O24 125.7(11)
O23 C26 C27 119.0(13)
O24 C26 C27 115.1(11)
O23 C26 Nd4 58.5(6)
O24 C26 Nd4 68.0(6)
C27 C26 Nd4 167.0(10)
N8 C27 C28 113.0(11)
N8 C27 C26 106.5(11)
C28 C27 C26 112.2(9)
N8 C27 H27 108.3
C28 C27 H27 108.3
C26 C27 H27 108.3
C27 C28 C29 112.5(11)
C27 C28 H28C 109.1
C29 C28 H28C 109.1
C27 C28 H28D 109.1
C29 C28 H28D 109.1
H28C C28 H28D 107.8
C28 C29 S6 112.1(9)
C28 C29 H29C 109.2
S6 C29 H29C 109.2
C28 C29 H29D 109.2
S6 C29 H29D 109.2
H29C C29 H29D 107.9
S6 C30 H30C 109.5
S6 C30 H30D 109.5
H30C C30 H30D 109.5
S6 C30 H30E 109.5
H30C C30 H30E 109.5
H30D C30 H30E 109.5
O35 C31 N10 125.1(10)
O35 C31 N9 124.6(10)
N10 C31 N9 110.3(9)
N9 C32 N12 115.9(9)
N9 C32 C33 105.7(9)
N12 C32 C33 101.7(9)
N9 C32 H32 111.0
N12 C32 H32 111.0
C33 C32 H32 111.0
N11 C33 N10 113.5(8)
N11 C33 C32 102.5(9)
N10 C33 C32 100.7(8)
N11 C33 H33 113.0
N10 C33 H33 113.0
C32 C33 H33 113.0
O36 C34 N12 128.7(12)
O36 C34 N11 124.6(11)
N12 C34 N11 106.6(9)
N10 C35 N13 112.6(8)
N10 C35 H35A 109.1
N13 C35 H35A 109.1
N10 C35 H35B 109.1
N13 C35 H35B 109.1
H35A C35 H35B 107.8
N16 C36 N11 113.3(10)
N16 C36 H36A 108.9
N11 C36 H36A 108.9
N16 C36 H36B 108.9
N11 C36 H36B 108.9
H36A C36 H36B 107.7
O37 C37 N13 125.2(9)
O37 C37 N14 125.2(10)
N13 C37 N14 109.5(10)
N16 C38 N13 116.2(10)
N16 C38 C39 102.6(8)
N13 C38 C39 103.4(8)
N16 C38 H38 111.4
N13 C38 H38 111.4
C39 C38 H38 111.4
N15 C39 N14 113.7(9)
N15 C39 C38 104.5(9)
N14 C39 C38 102.6(8)
N15 C39 H39 111.8
N14 C39 H39 111.8
C38 C39 H39 111.8
O38 C40 N16 124.9(12)
O38 C40 N15 124.9(11)
N16 C40 N15 110.0(10)
N17 C41 N14 114.0(9)
N17 C41 H41A 108.7
N14 C41 H41A 108.7
N17 C41 H41B 108.7
N14 C41 H41B 108.7
H41A C41 H41B 107.6
N15 C42 N20 113.0(10)
N15 C42 H42A 109.0
N20 C42 H42A 109.0
N15 C42 H42B 109.0
N20 C42 H42B 109.0
H42A C42 H42B 107.8
O39 C43 N17 124.6(9)
O39 C43 N18 126.8(10)
N17 C43 N18 108.6(10)
N20 C44 N17 115.1(9)
N20 C44 C45 104.9(9)
N17 C44 C45 101.3(9)
N20 C44 H44 111.7
N17 C44 H44 111.7
C45 C44 H44 111.7
N18 C45 N19 113.2(9)
N18 C45 C44 105.1(8)
N19 C45 C44 100.9(8)
N18 C45 H45 112.3
N19 C45 H45 112.3
C44 C45 H45 112.3
O40 C46 N20 126.3(10)
O40 C46 N19 124.5(10)
N20 C46 N19 109.1(9)
N18 C47 N21 113.0(9)
N18 C47 H47A 109.0
N21 C47 H47A 109.0
N18 C47 H47B 109.0
N21 C47 H47B 109.0
H47A C47 H47B 107.8
N24 C48 N19 112.7(9)
N24 C48 H48A 109.0
N19 C48 H48A 109.0
N24 C48 H48B 109.0
N19 C48 H48B 109.0
H48A C48 H48B 107.8
O41 C49 N21 126.1(11)
O41 C49 N22 126.2(11)
N21 C49 N22 107.6(10)
N21 C50 N24 115.0(8)
N21 C50 C51 103.2(9)
N24 C50 C51 103.4(9)
N21 C50 H50 111.5
N24 C50 H50 111.5
C51 C50 H50 111.5
N23 C51 N22 115.2(9)
N23 C51 C50 102.2(10)
N22 C51 C50 102.8(9)
N23 C51 H51 112.0
N22 C51 H51 112.0
C50 C51 H51 112.0
O42 C52 N23 127.6(11)
O42 C52 N24 125.2(10)
N23 C52 N24 107.1(10)
N22 C53 N25 114.4(9)
N22 C53 H53A 108.7
N25 C53 H53A 108.7
N22 C53 H53B 108.7
N25 C53 H53B 108.7
H53A C53 H53B 107.6
N28 C54 N23 111.2(9)
N28 C54 H54A 109.4
N23 C54 H54A 109.4
N28 C54 H54B 109.4
N23 C54 H54B 109.4
H54A C54 H54B 108.0
O43 C55 N26 126.8(11)
O43 C55 N25 125.7(10)
N26 C55 N25 107.5(9)
N25 C56 N28 114.5(9)
N25 C56 C57 103.3(9)
N28 C56 C57 102.5(8)
N25 C56 H56 112.0
N28 C56 H56 112.0
C57 C56 H56 112.0
N26 C57 N27 115.4(8)
N26 C57 C56 103.1(9)
N27 C57 C56 103.6(8)
N26 C57 H57 111.4
N27 C57 H57 111.4
C56 C57 H57 111.4
O44 C58 N27 127.4(11)
O44 C58 N28 123.3(10)
N27 C58 N28 109.2(11)
N29 C59 N26 113.6(9)
N29 C59 H59A 108.9
N26 C59 H59A 108.9
N29 C59 H59B 108.9
N26 C59 H59B 108.9
H59A C59 H59B 107.7
N32 C60 N27 112.9(10)
N32 C60 H60A 109.0
N27 C60 H60A 109.0
N32 C60 H60B 109.0
N27 C60 H60B 109.0
H60A C60 H60B 107.8
O45 C61 N30 126.7(10)
O45 C61 N29 124.9(10)
N30 C61 N29 108.4(10)
N32 C62 N29 115.1(9)
N32 C62 C63 103.8(9)
N29 C62 C63 103.1(8)
N32 C62 H62 111.4
N29 C62 H62 111.4
C63 C62 H62 111.4
N31 C63 N30 113.9(9)
N31 C63 C62 103.6(8)
N30 C63 C62 104.0(8)
N31 C63 H63 111.6
N30 C63 H63 111.6
C62 C63 H63 111.6
O46 C64 N32 126.1(10)
O46 C64 N31 123.9(11)
N32 C64 N31 109.9(10)
N30 C65 N9 113.3(9)
N30 C65 H65A 108.9
N9 C65 H65A 108.9
N30 C65 H65B 108.9
N9 C65 H65B 108.9
H65A C65 H65B 107.7
N31 C66 N12 115.4(9)
N31 C66 H66A 108.4
N12 C66 H66A 108.4
N31 C66 H66B 108.4
N12 C66 H66B 108.4
H66A C66 H66B 107.5
O47 C67 N34 126.8(9)
O47 C67 N33 125.0(10)
N34 C67 N33 108.2(10)
N36 C68 N33 115.0(9)
N36 C68 C69 103.3(9)
N33 C68 C69 102.1(9)
N36 C68 H68 111.9
N33 C68 H68 111.9
C69 C68 H68 111.9
N34 C69 N35 116.9(10)
N34 C69 C68 102.5(9)
N35 C69 C68 102.3(9)
N34 C69 H69 111.5
N35 C69 H69 111.5
C68 C69 H69 111.5
O48 C70 N36 126.8(10)
O48 C70 N35 126.2(11)
N36 C70 N35 107.0(10)
N34 C71 N37 114.0(8)
N34 C71 H71A 108.8
N37 C71 H71A 108.8
N34 C71 H71B 108.8
N37 C71 H71B 108.8
H71A C71 H71B 107.6
N40 C72 N35 114.3(10)
N40 C72 H72A 108.7
N35 C72 H72A 108.7
N40 C72 H72B 108.7
N35 C72 H72B 108.7
H72A C72 H72B 107.6
O49 C73 N38 125.7(11)
O49 C73 N37 126.3(10)
N38 C73 N37 107.9(10)
N37 C74 N40 114.5(8)
N37 C74 C75 105.8(9)
N40 C74 C75 104.4(8)
N37 C74 H74 110.6
N40 C74 H74 110.6
C75 C74 H74 110.6
N39 C75 N38 112.9(8)
N39 C75 C74 104.7(9)
N38 C75 C74 100.9(8)
N39 C75 H75 112.5
N38 C75 H75 112.5
C74 C75 H75 112.5
O50 C76 N40 128.3(12)
O50 C76 N39 124.1(11)
N40 C76 N39 107.6(9)
N41 C77 N38 114.1(9)
N41 C77 H77A 108.7
N38 C77 H77A 108.7
N41 C77 H77B 108.7
N38 C77 H77B 108.7
H77A C77 H77B 107.6
N39 C78 N44 112.7(9)
N39 C78 H78A 109.1
N44 C78 H78A 109.1
N39 C78 H78B 109.1
N44 C78 H78B 109.1
H78A C78 H78B 107.8
O51 C79 N42 126.1(10)
O51 C79 N41 125.7(10)
N42 C79 N41 108.2(9)
N44 C80 N41 114.5(9)
N44 C80 C81 104.8(8)
N41 C80 C81 102.2(8)
N44 C80 H80 111.6
N41 C80 H80 111.6
C81 C80 H80 111.6
N42 C81 N43 113.6(8)
N42 C81 C80 105.2(9)
N43 C81 C80 102.5(8)
N42 C81 H81 111.7
N43 C81 H81 111.7
C80 C81 H81 111.7
O52 C82 N43 126.3(9)
O52 C82 N44 126.5(9)
N43 C82 N44 107.2(10)
N42 C83 N45 115.3(9)
N42 C83 H83A 108.5
N45 C83 H83A 108.5
N42 C83 H83B 108.5
N45 C83 H83B 108.5
H83A C83 H83B 107.5
N48 C84 N43 115.0(9)
N48 C84 H84A 108.5
N43 C84 H84A 108.5
N48 C84 H84B 108.5
N43 C84 H84B 108.5
H84A C84 H84B 107.5
O53 C85 N46 124.7(11)
O53 C85 N45 125.0(10)
N46 C85 N45 110.3(10)
N45 C86 N48 116.0(9)
N45 C86 C87 103.6(9)
N48 C86 C87 102.6(9)
N45 C86 H86 111.3
N48 C86 H86 111.3
C87 C86 H86 111.3
N47 C87 N46 114.3(10)
N47 C87 C86 102.6(8)
N46 C87 C86 101.8(9)
N47 C87 H87 112.4
N46 C87 H87 112.4
C86 C87 H87 112.4
O54 C88 N48 126.6(11)
O54 C88 N47 125.2(10)
N48 C88 N47 108.1(9)
N46 C89 N49 113.5(10)
N46 C89 H89A 108.9
N49 C89 H89A 108.9
N46 C89 H89B 108.9
N49 C89 H89B 108.9
H89A C89 H89B 107.7
N52 C90 N47 113.5(9)
N52 C90 H90A 108.9
N47 C90 H90A 108.9
N52 C90 H90B 108.9
N47 C90 H90B 108.9
H90A C90 H90B 107.7
O55 C91 N49 125.4(12)
O55 C91 N50 126.3(12)
N49 C91 N50 108.3(10)
N49 C92 N52 115.1(9)
N49 C92 C93 104.3(9)
N52 C92 C93 104.2(9)
N49 C92 H92 110.9
N52 C92 H92 110.9
C93 C92 H92 110.9
N51 C93 N50 116.0(9)
N51 C93 C92 102.7(9)
N50 C93 C92 103.0(9)
N51 C93 H93 111.4
N50 C93 H93 111.4
C92 C93 H93 111.4
O56 C94 N52 127.4(11)
O56 C94 N51 123.3(12)
N52 C94 N51 109.3(11)
N50 C95 N53 113.9(9)
N50 C95 H95A 108.8
N53 C95 H95A 108.8
N50 C95 H95B 108.8
N53 C95 H95B 108.8
H95A C95 H95B 107.7
N51 C96 N56 115.4(10)
N51 C96 H96A 108.4
N56 C96 H96A 108.4
N51 C96 H96B 108.4
N56 C96 H96B 108.4
H96A C96 H96B 107.5
O57 C97 N53 126.0(12)
O57 C97 N54 126.7(10)
N53 C97 N54 107.2(10)
N56 C98 N53 116.4(11)
N56 C98 C99 105.4(9)
N53 C98 C99 101.3(8)
N56 C98 H98 111.1
N53 C98 H98 111.1
C99 C98 H98 111.1
N54 C99 N55 113.2(8)
N54 C99 C98 104.7(9)
N55 C99 C98 101.8(9)
N54 C99 H99 112.2
N55 C99 H99 112.2
C98 C99 H99 112.2
O58 C100 N56 128.3(11)
O58 C100 N55 125.5(11)
N56 C100 N55 106.2(11)
N54 C101 N33 112.4(10)
N54 C101 H10D 109.1
N33 C101 H10D 109.1
N54 C101 H10E 109.1
N33 C101 H10E 109.1
H10D C101 H10E 107.9
N55 C102 N36 114.2(10)
N55 C102 H10F 108.7
N36 C102 H10F 108.7
N55 C102 H10G 108.7
N36 C102 H10G 108.7
H10F C102 H10G 107.6

loop_
_geom_bond_atom_site_label_1
_geom_bond_atom_site_label_2
_geom_bond_distance
Nd1 O1 2.384(8)
Nd1 O3 2.421(7)
Nd1 O11 2.445(7)
Nd1 O35 2.451(7)
Nd1 O12 2.461(7)
Nd1 O37 2.502(8)
Nd1 O13 2.533(8)
Nd1 O6 2.558(8)
Nd1 O5 2.605(9)
Nd2 O2 2.428(8)
Nd2 O4 2.444(7)
Nd2 O15 2.468(8)
Nd2 O14 2.475(7)
Nd2 O47 2.483(7)
Nd2 O49 2.494(8)
Nd2 O16 2.523(8)
Nd2 O9 2.551(9)
Nd2 O8 2.563(7)
Nd3 O21 2.363(10)
Nd3 O19 2.379(8)
Nd3 O28 2.458(10)
Nd3 O27 2.465(8)
Nd3 O26 2.474(8)
Nd3 O29 2.478(8)
Nd3 O17 2.479(8)
Nd3 O25 2.544(8)
Nd4 O18 2.381(8)
Nd4 O31 2.459(8)
Nd4 O32 2.469(8)
Nd4 O33 2.477(9)
Nd4 O30 2.497(8)
Nd4 O23 2.504(7)
Nd4 O20 2.512(7)
Nd4 O34 2.551(9)
Nd4 O24 2.709(8)
S1 C5 1.807(16)
S1 C4 1.825(12)
S2 C9 1.797(5)
S2 C10 1.838(5)
S3 C15 1.785(19)
S3 C14 1.795(15)
S4 C20 1.755(18)
S4 C19 1.816(13)
S5 C25 1.764(19)
S5 C24 1.810(13)
S6 C30 1.817(14)
S6 C29 1.821(13)
O1 C1 1.222(14)
O2 C1 1.247(14)
O3 C6 1.253(13)
O4 C6 1.246(13)
O5 N3 1.256(13)
O6 N3 1.281(13)
O7 N3 1.213(14)
O8 N4 1.268(13)
O9 N4 1.270(12)
O10 N4 1.218(14)
O11 H11A 0.9637
O11 H11B 0.7298
O14 H14A 0.8221
O14 H14B 0.8749
O15 H15A 0.9022
O15 H15B 0.9292
O17 C11 1.248(14)
O18 C11 1.248(15)
O19 C16 1.259(14)
O20 C16 1.222(12)
O21 C21 1.136(16)
O22 C21 1.31(2)
O23 C26 1.218(16)
O24 C26 1.266(17)
O25 H25A 0.9308
O25 H25B 0.8020
O26 H26A 0.9956
O26 H26B 0.8995
O27 H27A 0.9566
O27 H27B 1.0061
O28 H28A 0.9049
O28 H28B 0.9765
O29 H29A 0.9519
O29 H29B 0.8765
O32 H32A 0.8912
O32 H32B 0.9125
O35 C31 1.265(13)
O36 C34 1.232(15)
O37 C37 1.229(14)
O38 C40 1.259(15)
O39 C43 1.226(14)
O40 C46 1.256(15)
O41 C49 1.207(15)
O42 C52 1.231(14)
O43 C55 1.253(14)
O44 C58 1.245(15)
O45 C61 1.218(15)
O46 C64 1.242(15)
O47 C67 1.231(14)
O48 C70 1.211(15)
O49 C73 1.208(14)
O50 C76 1.203(14)
O51 C79 1.227(14)
O52 C82 1.215(14)
O53 C85 1.230(15)
O54 C88 1.202(14)
O55 C91 1.238(15)
O56 C94 1.223(15)
O57 C97 1.224(15)
O58 C100 1.166(15)
O59 N57 1.262(17)
O60 N57 1.224(15)
O61 N57 1.232(14)
O62 N58 1.240(17)
O63 N58 1.332(18)
O64 N58 1.118(17)
O65 N59 1.205(18)
O66 N59 1.222(17)
O67 N59 1.219(13)
O68 N60 1.251(17)
O69 N60 1.258(17)
O70 N60 1.245(14)
O71 N61 1.248(14)
O72 N61 1.244(14)
O73 N61 1.219(14)
O74 N62 1.233(14)
O75 N62 1.304(15)
O76 N62 1.268(15)
O77 N63 1.23(2)
O78 N63 1.37(2)
O79 N63 1.201(16)
O80 N64 1.45(2)
O81 N64 1.181(16)
O82 N64 1.149(16)
N1 C2 1.538(14)
N2 C7 1.532(15)
N5 C12 1.456(14)
N5 H5A 0.9986
N5 H5B 0.8402
N5 H5C 0.7990
N6 C17 1.513(13)
N6 H6A 0.9395
N6 H6B 0.9048
N6 H6C 0.8732
N7 C22 1.514(17)
N8 C27 1.472(17)
N9 C31 1.391(14)
N9 C32 1.419(15)
N9 C65 1.443(15)
N10 C31 1.354(14)
N10 C35 1.440(15)
N10 C33 1.476(14)
N11 C34 1.404(15)
N11 C33 1.432(14)
N11 C36 1.480(16)
N12 C34 1.350(16)
N12 C32 1.456(15)
N12 C66 1.472(15)
N13 C37 1.340(15)
N13 C35 1.443(14)
N13 C38 1.453(14)
N14 C37 1.349(14)
N14 C41 1.448(12)
N14 C39 1.475(15)
N15 C40 1.355(17)
N15 C42 1.410(15)
N15 C39 1.456(14)
N16 C40 1.351(15)
N16 C38 1.447(15)
N16 C36 1.455(14)
N17 C43 1.365(15)
N17 C41 1.430(13)
N17 C44 1.463(14)
N18 C43 1.378(13)
N18 C47 1.420(14)
N18 C45 1.428(15)
N19 C46 1.381(14)
N19 C48 1.441(14)
N19 C45 1.464(14)
N20 C46 1.334(15)
N20 C44 1.438(15)
N20 C42 1.467(15)
N21 C49 1.377(15)
N21 C50 1.442(14)
N21 C47 1.445(15)
N22 C49 1.378(15)
N22 C53 1.437(16)
N22 C51 1.443(16)
N23 C52 1.365(15)
N23 C51 1.436(17)
N23 C54 1.486(15)
N24 C52 1.388(15)
N24 C48 1.429(16)
N24 C50 1.459(15)
N25 C55 1.378(15)
N25 C56 1.421(15)
N25 C53 1.456(15)
N26 C55 1.356(15)
N26 C57 1.421(14)
N26 C59 1.452(13)
N27 C58 1.342(15)
N27 C57 1.434(15)
N27 C60 1.478(16)
N28 C58 1.370(15)
N28 C54 1.443(14)
N28 C56 1.464(16)
N29 C61 1.395(14)
N29 C59 1.436(14)
N29 C62 1.458(14)
N30 C61 1.349(14)
N30 C65 1.436(14)
N30 C63 1.468(14)
N31 C64 1.378(13)
N31 C66 1.400(14)
N31 C63 1.463(15)
N32 C64 1.342(16)
N32 C60 1.426(14)
N32 C62 1.427(15)
N33 C67 1.364(14)
N33 C68 1.455(15)
N33 C101 1.461(15)
N34 C67 1.340(14)
N34 C69 1.423(15)
N34 C71 1.443(13)
N35 C70 1.391(15)
N35 C69 1.429(16)
N35 C72 1.475(16)
N36 C70 1.361(15)
N36 C68 1.437(14)
N36 C102 1.452(14)
N37 C73 1.386(15)
N37 C74 1.430(15)
N37 C71 1.448(14)
N38 C73 1.335(15)
N38 C77 1.456(15)
N38 C75 1.501(14)
N39 C76 1.406(16)
N39 C75 1.432(13)
N39 C78 1.442(14)
N40 C76 1.381(15)
N40 C72 1.425(15)
N40 C74 1.447(14)
N41 C79 1.382(14)
N41 C77 1.452(13)
N41 C80 1.453(14)
N42 C79 1.362(14)
N42 C83 1.421(15)
N42 C81 1.437(14)
N43 C82 1.377(14)
N43 C84 1.457(14)
N43 C81 1.474(13)
N44 C82 1.384(13)
N44 C80 1.422(15)
N44 C78 1.449(13)
N45 C85 1.366(15)
N45 C83 1.426(14)
N45 C86 1.456(14)
N46 C85 1.332(15)
N46 C89 1.423(15)
N46 C87 1.476(16)
N47 C88 1.378(15)
N47 C90 1.440(13)
N47 C87 1.473(14)
N48 C88 1.357(15)
N48 C84 1.429(15)
N48 C86 1.463(15)
N49 C91 1.360(17)
N49 C92 1.432(14)
N49 C89 1.483(16)
N50 C91 1.367(16)
N50 C95 1.441(16)
N50 C93 1.454(14)
N51 C94 1.356(16)
N51 C93 1.441(17)
N51 C96 1.448(16)
N52 C94 1.344(16)
N52 C90 1.432(15)
N52 C92 1.452(15)
N53 C97 1.363(14)
N53 C98 1.450(16)
N53 C95 1.476(14)
N54 C97 1.363(16)
N54 C101 1.441(14)
N54 C99 1.444(14)
N55 C102 1.417(15)
N55 C100 1.420(15)
N55 C99 1.497(15)
N56 C100 1.370(16)
N56 C98 1.426(16)
N56 C96 1.460(14)
C1 C2 1.542(15)
C2 C3 1.533(17)
C2 H2 0.9800
C3 C4 1.499(16)
C3 H3A 0.9700
C3 H3B 0.9700
C4 H4A 0.9700
C4 H4B 0.9700
C5 H5D 0.9600
C5 H5E 0.9600
C5 H5F 0.9600
C6 C7 1.518(13)
C7 C8 1.508(14)
C7 H7 0.9800
C8 C9 1.517(5)
C8 H8A 0.9700
C8 H8B 0.9700
C9 H9A 0.9700
C9 H9B 0.9700
C10 H10A 0.9502
C10 H10B 0.9499
C10 H10C 0.9497
C11 C12 1.542(17)
C12 C13 1.516(17)
C12 H12 0.9800
C13 C14 1.526(18)
C13 H13C 0.9700
C13 H13D 0.9700
C14 H14C 0.9700
C14 H14D 0.9700
C15 H15C 0.9600
C15 H15D 0.9600
C15 H15E 0.9600
C16 C17 1.534(14)
C17 C18 1.541(17)
C17 H17 0.9800
C18 C19 1.507(15)
C18 H18A 0.9700
C18 H18B 0.9700
C19 H19A 0.9700
C19 H19B 0.9700
C20 H20A 0.9600
C20 H20B 0.9600
C20 H20C 0.9600
C21 C22 1.530(18)
C22 C23 1.524(18)
C22 H22 0.9800
C23 C24 1.496(17)
C23 H23A 0.9700
C23 H23B 0.9700
C24 H24A 0.9700
C24 H24B 0.9700
C25 H25C 0.9600
C25 H25D 0.9600
C25 H25E 0.9600
C26 C27 1.587(17)
C27 C28 1.517(17)
C27 H27 0.9800
C28 C29 1.536(18)
C28 H28C 0.9700
C28 H28D 0.9700
C29 H29C 0.9700
C29 H29D 0.9700
C30 H30C 0.9600
C30 H30D 0.9600
C30 H30E 0.9600
C32 C33 1.584(16)
C32 H32 0.9800
C33 H33 0.9800
C35 H35A 0.9700
C35 H35B 0.9700
C36 H36A 0.9700
C36 H36B 0.9700
C38 C39 1.536(13)
C38 H38 0.9800
C39 H39 0.9800
C41 H41A 0.9700
C41 H41B 0.9700
C42 H42A 0.9700
C42 H42B 0.9700
C44 C45 1.566(14)
C44 H44 0.9800
C45 H45 0.9800
C47 H47A 0.9700
C47 H47B 0.9700
C48 H48A 0.9700
C48 H48B 0.9700
C50 C51 1.571(17)
C50 H50 0.9800
C51 H51 0.9800
C53 H53A 0.9700
C53 H53B 0.9700
C54 H54A 0.9700
C54 H54B 0.9700
C56 C57 1.555(14)
C56 H56 0.9800
C57 H57 0.9800
C59 H59A 0.9700
C59 H59B 0.9700
C60 H60A 0.9700
C60 H60B 0.9700
C62 C63 1.541(14)
C62 H62 0.9800
C63 H63 0.9800
C65 H65A 0.9700
C65 H65B 0.9700
C66 H66A 0.9700
C66 H66B 0.9700
C68 C69 1.577(16)
C68 H68 0.9800
C69 H69 0.9800
C71 H71A 0.9700
C71 H71B 0.9700
C72 H72A 0.9700
C72 H72B 0.9700
C74 C75 1.524(15)
C74 H74 0.9800
C75 H75 0.9800
C77 H77A 0.9700
C77 H77B 0.9700
C78 H78A 0.9700
C78 H78B 0.9700
C80 C81 1.538(14)
C80 H80 0.9800
C81 H81 0.9800
C83 H83A 0.9700
C83 H83B 0.9700
C84 H84A 0.9700
C84 H84B 0.9700
C86 C87 1.568(14)
C86 H86 0.9800
C87 H87 0.9800
C89 H89A 0.9700
C89 H89B 0.9700
C90 H90A 0.9700
C90 H90B 0.9700
C92 C93 1.523(17)
C92 H92 0.9800
C93 H93 0.9800
C95 H95A 0.9700
C95 H95B 0.9700
C96 H96A 0.9700
C96 H96B 0.9700
C98 C99 1.543(15)
C98 H98 0.9800
C99 H99 0.9800
C101 H10D 0.9700
C101 H10E 0.9700
C102 H10F 0.9700
C102 H10G 0.9700

loop_
_geom_hbond_atom_site_label_D
_geom_hbond_atom_site_label_H
_geom_hbond_atom_site_label_A
_geom_hbond_distance_DH
_geom_hbond_distance_HA
_geom_hbond_distance_DA
_geom_hbond_angle_DHA
_geom_hbond_site_symmetry_A
N5 H5A O38 1.00 1.80 2.786(13) 170.0 .
N5 H5B O40 0.84 2.10 2.752(14) 134.3 .
N5 H5C O86 0.80 2.06 2.855(14) 170.2 .
N6 H6A O29 0.94 2.25 3.162(12) 163.8 .
N6 H6B O48 0.90 2.04 2.883(12) 155.2 1_544
N6 H6C O87 0.87 2.27 2.961(13) 135.9 .
O11 H11A O94 0.96 1.79 2.748(11) 170.0 .
O11 H11B O95 0.73 2.15 2.697(13) 133.0 .
O14 H14A O97 0.82 2.14 2.782(13) 134.5 .
O14 H14B O98 0.87 1.95 2.795(11) 161.8 .
O15 H15A O57 0.90 2.05 2.824(11) 142.6 .
O15 H15B O99 0.93 1.76 2.613(19) 151.9 .
O25 H25A O52 0.93 1.91 2.785(11) 156.3 1_544
O25 H25B O100 0.80 2.02 2.668(12) 137.6 .
O26 H26A O34 1.00 1.93 2.890(12) 161.8 .
O26 H26B O44 0.90 1.80 2.645(12) 155.5 .
O27 H27A O42 0.96 1.81 2.686(12) 151.4 .
O28 H28A O101 0.90 2.16 2.830(18) 130.2 .
O29 H29A O52 0.95 1.87 2.729(11) 148.3 1_544
O29 H29B O109 0.88 1.92 2.712(11) 149.6 .
O32 H32A O25 0.89 1.95 2.804(11) 159.1 .
O32 H32B O54 0.91 2.02 2.672(12) 127.4 1_544
